data_7004161
loop_
_publ_author_name
'Zhang, Yun'
'Reed, Christopher A.'

_publ_section_title
;
 Can the hexamethylhydrazinium dication [Me3N--NMe3]2+ be prepared?
;
_journal_issue 33
_journal_name_full 'Dalton Transactions'
_journal_page_first 4392
_journal_page_last 4394
_journal_paper_doi 10.1039/b803304h
_journal_year 2008
_chemical_formula_sum 'C12 H20 B22 Cl24 N2'
_chemical_formula_weight 1280.92
_chemical_name_systematic
;
?
;
_space_group_IT_number 2
_symmetry_cell_setting triclinic
_symmetry_space_group_name_Hall '-P 1'
_symmetry_space_group_name_H-M 'P -1'
_atom_sites_solution_hydrogens geom
_atom_sites_solution_primary direct
_atom_sites_solution_secondary difmap
_audit_creation_method SHELXL-97
_cell_angle_alpha 86.776(2)
_cell_angle_beta 76.961(2)
_cell_angle_gamma 83.128(2)
_cell_formula_units_Z 2
_cell_length_a 9.0345(8)
_cell_length_b 15.8644(15)
_cell_length_c 17.1466(16)
_cell_measurement_reflns_used 9884
_cell_measurement_temperature 100(2)
_cell_measurement_theta_max 31.31
_cell_measurement_theta_min 2.33
_cell_volume 2375.9(4)
_computing_cell_refinement 'Bruker SMART'
_computing_data_collection 'Bruker SMART'
_computing_data_reduction 'Bruker SAINT'
_computing_molecular_graphics 'Bruker SHELXTL'
_computing_publication_material 'Bruker SHELXTL'
_computing_structure_refinement 'SHELXL-97 (Sheldrick, 1997)'
_computing_structure_solution 'SHELXS-97 (Sheldrick, 1990)'
_diffrn_ambient_temperature 100(2)
_diffrn_measured_fraction_theta_full 0.987
_diffrn_measured_fraction_theta_max 0.987
_diffrn_measurement_device_type 'CCD area detector'
_diffrn_measurement_method 'phi and omega scans'
_diffrn_radiation_monochromator graphite
_diffrn_radiation_source 'Normal-focus sealed tube'
_diffrn_radiation_type MoK\a
_diffrn_radiation_wavelength 0.71073
_diffrn_reflns_av_R_equivalents 0.0554
_diffrn_reflns_av_sigmaI/netI 0.0656
_diffrn_reflns_limit_h_max 12
_diffrn_reflns_limit_h_min -12
_diffrn_reflns_limit_k_max 22
_diffrn_reflns_limit_k_min -22
_diffrn_reflns_limit_l_max 24
_diffrn_reflns_limit_l_min -24
_diffrn_reflns_number 41076
_diffrn_reflns_theta_full 30.51
_diffrn_reflns_theta_max 30.51
_diffrn_reflns_theta_min 1.75
_exptl_absorpt_coefficient_mu 1.398
_exptl_absorpt_correction_T_max 0.9436
_exptl_absorpt_correction_T_min 0.6906
_exptl_absorpt_correction_type multi-scan
_exptl_absorpt_process_details 'Bruker SADABS'
_exptl_crystal_colour colourless
_exptl_crystal_density_diffrn 1.790
_exptl_crystal_density_meas ?
_exptl_crystal_density_method .
_exptl_crystal_description 'needle frag'
_exptl_crystal_F_000 1248
_exptl_crystal_size_max 0.29
_exptl_crystal_size_mid 0.13
_exptl_crystal_size_min 0.04
_refine_diff_density_max 0.727
_refine_diff_density_min -0.561
_refine_diff_density_rms 0.118
_refine_ls_extinction_method none
_refine_ls_goodness_of_fit_ref 1.004
_refine_ls_hydrogen_treatment mixed
_refine_ls_matrix_type full
_refine_ls_number_parameters 559
_refine_ls_number_reflns 14342
_refine_ls_number_restraints 22
_refine_ls_restrained_S_all 1.003
_refine_ls_R_factor_all 0.0717
_refine_ls_R_factor_gt 0.0409
_refine_ls_shift/su_max 0.001
_refine_ls_shift/su_mean 0.000
_refine_ls_structure_factor_coef Fsqd
_refine_ls_weighting_details 'calc w=1/[\s^2^(Fo^2^)+(0.0452P)^2^+0.0000P] where P=(Fo^2^+2Fc^2^)/3'
_refine_ls_weighting_scheme calc
_refine_ls_wR_factor_gt 0.0875
_refine_ls_wR_factor_ref 0.1003
_reflns_number_gt 10073
_reflns_number_total 14342
_reflns_threshold_expression >2sigma(I)
_cod_data_source_file b803304h.txt
_cod_data_source_block cr201_0m
_cod_depositor_comments
;
The following automatic conversions were performed:
'_symmetry_cell_setting' value 'Triclinic' changed to 'triclinic'
according to '/home/saulius/struct/CIF-dictionaries/cif_core.dic'
dictionary named 'cif_core.dic' version 2.4.1 from 2010-06-29.

Automatic conversion script
Id: cif_fix_enum 1527 2010-12-29 10:47:43Z saulius 
;
_cod_original_sg_symbol_H-M P-1
_cod_database_code 7004161

loop_
_symmetry_equiv_pos_as_xyz
'x, y, z'
'-x, -y, -z'

loop_
_atom_site_label
_atom_site_type_symbol
_atom_site_fract_x
_atom_site_fract_y
_atom_site_fract_z
_atom_site_U_iso_or_equiv
_atom_site_adp_type
_atom_site_occupancy
_atom_site_symmetry_multiplicity
_atom_site_calc_flag
_atom_site_refinement_flags
_atom_site_disorder_assembly
_atom_site_disorder_group
C1 C 0.2728(3) 0.71242(16) -0.00141(15) 0.0124(5) Uani 1 1 d D . .
H1 H 0.2809(14) 0.6777(8) -0.0462(7) 0.015 Uiso 1 1 d D . .
B2 B 0.2385(3) 0.66201(18) 0.09156(17) 0.0124(5) Uani 1 1 d D . .
B3 B 0.0943(3) 0.73382(18) 0.05937(17) 0.0132(5) Uani 1 1 d D . .
B4 B 0.1875(3) 0.81432(18) -0.00525(17) 0.0130(5) Uani 1 1 d D . .
B5 B 0.3900(3) 0.79187(18) -0.01281(17) 0.0135(5) Uani 1 1 d D . .
B6 B 0.4217(3) 0.69769(18) 0.04715(17) 0.0123(5) Uani 1 1 d D . .
B7 B 0.3333(3) 0.71922(18) 0.14847(17) 0.0126(5) Uani 1 1 d . . .
B8 B 0.1314(3) 0.74256(18) 0.15641(17) 0.0128(5) Uani 1 1 d . . .
B9 B 0.1007(3) 0.83548(18) 0.09633(17) 0.0113(5) Uani 1 1 d . . .
B10 B 0.2814(3) 0.87280(17) 0.05141(17) 0.0114(5) Uani 1 1 d . . .
B11 B 0.4250(3) 0.79984(18) 0.08399(17) 0.0125(5) Uani 1 1 d . . .
B12 B 0.2474(3) 0.82689(18) 0.15081(17) 0.0117(5) Uani 1 1 d . . .
Cl1 Cl 0.21814(7) 0.55313(4) 0.10539(4) 0.01728(13) Uani 1 1 d . . .
Cl2 Cl -0.06829(7) 0.69558(4) 0.04047(4) 0.01787(13) Uani 1 1 d . . .
Cl3 Cl 0.11170(7) 0.85798(4) -0.08685(4) 0.01737(13) Uani 1 1 d . . .
Cl4 Cl 0.52247(7) 0.80806(4) -0.10372(4) 0.01796(13) Uani 1 1 d . . .
Cl5 Cl 0.58215(7) 0.62330(4) 0.01595(4) 0.01719(13) Uani 1 1 d . . .
Cl6 Cl 0.40924(7) 0.66791(4) 0.22785(4) 0.01639(13) Uani 1 1 d . . .
Cl7 Cl -0.00106(7) 0.71816(4) 0.24635(4) 0.01685(13) Uani 1 1 d . . .
Cl8 Cl -0.06696(7) 0.91057(4) 0.12209(4) 0.01454(12) Uani 1 1 d . . .
Cl9 Cl 0.30031(7) 0.98228(4) 0.03216(4) 0.01638(13) Uani 1 1 d . . .
Cl10 Cl 0.59676(7) 0.83553(4) 0.09970(4) 0.01508(12) Uani 1 1 d . . .
Cl11 Cl 0.23164(7) 0.89243(4) 0.23456(4) 0.01348(12) Uani 1 1 d . . .
C1" C 0.1480(3) 0.65889(16) 0.64490(15) 0.0125(5) Uani 1 1 d D . .
H1" H 0.1953(14) 0.6108(7) 0.6697(7) 0.015 Uiso 1 1 d D . .
B2" B 0.2619(3) 0.71369(18) 0.57064(17) 0.0124(5) Uani 1 1 d D . .
B3" B 0.1837(3) 0.75666(18) 0.66771(17) 0.0127(5) Uani 1 1 d D . .
B4" B -0.0001(3) 0.71945(18) 0.70598(17) 0.0139(5) Uani 1 1 d D . .
B5" B -0.0329(3) 0.65337(18) 0.63192(17) 0.0135(5) Uani 1 1 d D . .
B6" B 0.1279(3) 0.65006(19) 0.54849(17) 0.0143(6) Uani 1 1 d D . .
B7" B 0.1401(3) 0.75440(19) 0.50631(17) 0.0139(6) Uani 1 1 d . . .
B8" B 0.1751(3) 0.82020(18) 0.58033(17) 0.0127(5) Uani 1 1 d . . .
B9" B 0.0140(3) 0.82418(19) 0.66320(18) 0.0143(6) Uani 1 1 d . . .
B10" B -0.1206(3) 0.75964(19) 0.64112(17) 0.0134(5) Uani 1 1 d . . .
B11" B -0.0422(3) 0.71619(19) 0.54361(17) 0.0137(5) Uani 1 1 d . . .
B12" B -0.0141(3) 0.82230(19) 0.56325(18) 0.0144(6) Uani 1 1 d . . .
Cl12 Cl 0.46072(7) 0.68545(4) 0.53909(4) 0.01740(13) Uani 1 1 d . . .
Cl13 Cl 0.30495(7) 0.76890(4) 0.73288(4) 0.01627(13) Uani 1 1 d . . .
Cl14 Cl -0.06038(7) 0.69439(4) 0.80865(4) 0.01853(13) Uani 1 1 d . . .
Cl15 Cl -0.12518(7) 0.56097(4) 0.66273(4) 0.01938(14) Uani 1 1 d . . .
Cl16 Cl 0.19264(7) 0.55558(4) 0.49492(4) 0.01983(14) Uani 1 1 d . . .
Cl17 Cl 0.21289(8) 0.77352(5) 0.40258(4) 0.02103(14) Uani 1 1 d . . .
Cl18 Cl 0.29052(7) 0.90620(4) 0.55260(4) 0.01788(13) Uani 1 1 d . . .
Cl19 Cl -0.04480(8) 0.91526(4) 0.72361(4) 0.01963(14) Uani 1 1 d . . .
Cl20 Cl -0.32114(7) 0.78448(4) 0.67717(4) 0.01980(14) Uani 1 1 d . . .
Cl21 Cl -0.15817(7) 0.69599(5) 0.47674(4) 0.02109(14) Uani 1 1 d . . .
Cl22 Cl -0.10515(8) 0.91211(4) 0.51840(4) 0.02095(14) Uani 1 1 d . . .
N1' N 0.3343(2) 0.11707(14) 0.71811(13) 0.0135(4) Uani 1 1 d . . .
H1' H 0.282(3) 0.1248(18) 0.7664(17) 0.011(7) Uiso 1 1 d . . .
C1' C 0.3921(3) 0.19939(17) 0.68392(18) 0.0211(6) Uani 1 1 d . . .
H1'A H 0.4656 0.2149 0.7134 0.032 Uiso 1 1 calc R . .
H1'B H 0.3061 0.2442 0.6888 0.032 Uiso 1 1 calc R . .
H1'C H 0.4424 0.1928 0.6273 0.032 Uiso 1 1 calc R . .
C2' C 0.2338(3) 0.08559(19) 0.67003(18) 0.0226(6) Uani 1 1 d . . .
H2'A H 0.2016 0.0309 0.6928 0.034 Uiso 1 1 calc R . .
H2'B H 0.2906 0.0784 0.6145 0.034 Uiso 1 1 calc R . .
H2'C H 0.1435 0.1269 0.6713 0.034 Uiso 1 1 calc R . .
N2' N 0.4647(3) 0.05355(14) 0.72928(13) 0.0144(4) Uani 1 1 d . . .
H2' H 0.525(3) 0.0812(19) 0.7535(17) 0.011(7) Uiso 1 1 d . . .
C3' C 0.5646(3) 0.02246(19) 0.65168(16) 0.0217(6) Uani 1 1 d . . .
H3'A H 0.5947 0.0712 0.6164 0.033 Uiso 1 1 calc R . .
H3'B H 0.5081 -0.0123 0.6257 0.033 Uiso 1 1 calc R . .
H3'C H 0.6561 -0.0117 0.6622 0.033 Uiso 1 1 calc R . .
C4' C 0.4130(3) -0.01927(18) 0.78502(18) 0.0241(6) Uani 1 1 d . . .
H4'A H 0.3508 0.0030 0.8356 0.036 Uiso 1 1 calc R . .
H4'B H 0.5026 -0.0556 0.7954 0.036 Uiso 1 1 calc R . .
H4'C H 0.3521 -0.0525 0.7603 0.036 Uiso 1 1 calc R . .
C1S C 0.4010(3) 0.53735(16) 0.77067(16) 0.0165(5) Uani 1 1 d . . .
C2S C 0.2603(3) 0.51057(16) 0.80604(15) 0.0149(5) Uani 1 1 d . . .
C3S C 0.1878(3) 0.46321(17) 0.76284(16) 0.0187(5) Uani 1 1 d . . .
H3SA H 0.0908 0.4452 0.7868 0.022 Uiso 1 1 calc R . .
C4S C 0.2580(3) 0.44262(17) 0.68483(17) 0.0201(6) Uani 1 1 d . . .
H4SA H 0.2094 0.4098 0.6554 0.024 Uiso 1 1 calc R . .
C5S C 0.3990(3) 0.46960(17) 0.64927(16) 0.0187(6) Uani 1 1 d . . .
H5SA H 0.4465 0.4555 0.5956 0.022 Uiso 1 1 calc R . .
C6S C 0.4702(3) 0.51732(17) 0.69233(16) 0.0185(5) Uani 1 1 d . . .
H6SA H 0.5664 0.5362 0.6681 0.022 Uiso 1 1 calc R . .
Cl1S Cl 0.49512(8) 0.59471(4) 0.82366(4) 0.02180(14) Uani 1 1 d . . .
Cl2S Cl 0.17035(8) 0.53491(4) 0.90380(4) 0.02004(14) Uani 1 1 d . . .

loop_
_atom_site_aniso_label
_atom_site_aniso_U_11
_atom_site_aniso_U_22
_atom_site_aniso_U_33
_atom_site_aniso_U_23
_atom_site_aniso_U_13
_atom_site_aniso_U_12
C1 0.0138(11) 0.0105(12) 0.0120(11) -0.0045(9) -0.0009(9) 0.0009(9)
B2 0.0153(13) 0.0073(12) 0.0138(13) -0.0003(10) -0.0015(11) -0.0021(10)
B3 0.0137(13) 0.0100(13) 0.0152(14) -0.0025(10) -0.0009(11) -0.0013(10)
B4 0.0138(13) 0.0110(13) 0.0135(13) -0.0004(10) -0.0020(11) -0.0007(10)
B5 0.0165(13) 0.0100(13) 0.0132(13) 0.0003(10) -0.0010(11) -0.0023(10)
B6 0.0135(12) 0.0104(13) 0.0120(13) -0.0013(10) -0.0012(10) -0.0008(10)
B7 0.0152(13) 0.0099(13) 0.0123(13) 0.0000(10) -0.0024(10) -0.0014(10)
B8 0.0150(13) 0.0085(12) 0.0137(13) -0.0012(10) -0.0004(11) -0.0021(10)
B9 0.0121(12) 0.0087(12) 0.0122(13) -0.0014(10) -0.0014(10) 0.0001(10)
B10 0.0129(12) 0.0083(12) 0.0113(13) -0.0013(10) 0.0011(10) -0.0014(10)
B11 0.0131(12) 0.0112(13) 0.0129(13) -0.0006(10) -0.0017(10) -0.0022(10)
B12 0.0126(12) 0.0094(13) 0.0113(13) -0.0007(10) 0.0004(10) -0.0002(10)
Cl1 0.0215(3) 0.0076(3) 0.0216(3) -0.0013(2) -0.0022(2) -0.0018(2)
Cl2 0.0143(3) 0.0153(3) 0.0250(3) -0.0048(3) -0.0046(2) -0.0032(2)
Cl3 0.0214(3) 0.0169(3) 0.0144(3) 0.0003(2) -0.0063(2) -0.0001(2)
Cl4 0.0192(3) 0.0176(3) 0.0134(3) 0.0008(2) 0.0037(2) -0.0018(2)
Cl5 0.0152(3) 0.0139(3) 0.0208(3) -0.0049(2) -0.0020(2) 0.0033(2)
Cl6 0.0221(3) 0.0110(3) 0.0160(3) 0.0012(2) -0.0059(2) 0.0013(2)
Cl7 0.0186(3) 0.0129(3) 0.0159(3) 0.0002(2) 0.0039(2) -0.0042(2)
Cl8 0.0126(3) 0.0108(3) 0.0181(3) -0.0002(2) -0.0004(2) 0.0012(2)
Cl9 0.0189(3) 0.0087(3) 0.0202(3) 0.0026(2) -0.0013(2) -0.0034(2)
Cl10 0.0131(3) 0.0140(3) 0.0181(3) -0.0018(2) -0.0024(2) -0.0029(2)
Cl11 0.0163(3) 0.0106(3) 0.0126(3) -0.0033(2) -0.0012(2) -0.0005(2)
C1" 0.0138(11) 0.0093(11) 0.0135(12) -0.0015(9) -0.0016(9) -0.0002(9)
B2" 0.0135(12) 0.0105(13) 0.0122(13) -0.0021(10) -0.0001(10) -0.0015(10)
B3" 0.0154(13) 0.0106(13) 0.0118(13) -0.0022(10) -0.0021(10) -0.0007(10)
B4" 0.0170(13) 0.0111(13) 0.0124(13) -0.0036(10) -0.0007(11) -0.0002(11)
B5" 0.0146(13) 0.0124(13) 0.0128(13) -0.0023(11) -0.0012(11) -0.0018(11)
B6" 0.0157(13) 0.0131(14) 0.0134(13) -0.0019(11) -0.0007(11) -0.0031(11)
B7" 0.0151(13) 0.0163(14) 0.0095(13) -0.0027(11) -0.0003(10) -0.0022(11)
B8" 0.0128(12) 0.0130(13) 0.0116(13) -0.0006(10) -0.0002(10) -0.0028(10)
B9" 0.0156(13) 0.0120(13) 0.0149(14) -0.0034(11) -0.0025(11) 0.0001(11)
B10" 0.0112(12) 0.0140(14) 0.0131(13) -0.0002(11) 0.0013(10) -0.0016(10)
B11" 0.0133(13) 0.0154(14) 0.0123(13) -0.0013(11) -0.0016(10) -0.0034(11)
B12" 0.0142(13) 0.0132(14) 0.0152(14) -0.0010(11) -0.0021(11) -0.0009(11)
Cl12 0.0120(3) 0.0198(3) 0.0188(3) -0.0041(2) 0.0008(2) -0.0017(2)
Cl13 0.0163(3) 0.0186(3) 0.0151(3) -0.0030(2) -0.0051(2) -0.0026(2)
Cl14 0.0215(3) 0.0207(3) 0.0117(3) 0.0004(2) 0.0007(2) -0.0039(3)
Cl15 0.0203(3) 0.0149(3) 0.0231(3) -0.0004(2) -0.0012(3) -0.0095(2)
Cl16 0.0215(3) 0.0157(3) 0.0214(3) -0.0099(3) -0.0004(3) -0.0022(2)
Cl17 0.0227(3) 0.0288(4) 0.0111(3) 0.0011(3) -0.0001(2) -0.0082(3)
Cl18 0.0218(3) 0.0128(3) 0.0193(3) 0.0015(2) -0.0025(2) -0.0080(2)
Cl19 0.0229(3) 0.0124(3) 0.0219(3) -0.0070(2) -0.0019(3) 0.0019(2)
Cl20 0.0121(3) 0.0229(3) 0.0222(3) -0.0030(3) 0.0004(2) 0.0000(2)
Cl21 0.0180(3) 0.0294(4) 0.0184(3) -0.0038(3) -0.0066(3) -0.0064(3)
Cl22 0.0235(3) 0.0162(3) 0.0236(3) 0.0048(3) -0.0087(3) 0.0004(3)
N1' 0.0143(10) 0.0118(10) 0.0130(10) -0.0025(8) 0.0007(8) -0.0020(8)
C1' 0.0215(13) 0.0133(13) 0.0264(15) 0.0035(11) 0.0001(11) -0.0050(11)
C2' 0.0191(13) 0.0227(15) 0.0293(16) -0.0095(12) -0.0101(12) -0.0020(11)
N2' 0.0170(10) 0.0110(10) 0.0147(11) -0.0007(8) -0.0027(9) -0.0016(8)
C3' 0.0211(13) 0.0222(15) 0.0191(14) -0.0072(11) 0.0009(11) 0.0021(11)
C4' 0.0299(15) 0.0122(13) 0.0270(16) 0.0033(11) -0.0015(12) -0.0008(11)
C1S 0.0204(13) 0.0083(11) 0.0222(14) 0.0002(10) -0.0086(11) 0.0002(10)
C2S 0.0223(13) 0.0082(11) 0.0130(12) -0.0010(9) -0.0023(10) 0.0003(10)
C3S 0.0253(14) 0.0105(12) 0.0201(14) -0.0009(10) -0.0028(11) -0.0054(10)
C4S 0.0276(14) 0.0117(13) 0.0215(14) -0.0024(10) -0.0055(12) -0.0028(11)
C5S 0.0247(14) 0.0138(13) 0.0145(13) -0.0002(10) -0.0011(11) 0.0043(11)
C6S 0.0165(12) 0.0169(13) 0.0201(14) 0.0005(11) -0.0022(11) 0.0020(10)
Cl1S 0.0212(3) 0.0215(3) 0.0248(3) -0.0029(3) -0.0083(3) -0.0036(3)
Cl2S 0.0259(3) 0.0175(3) 0.0152(3) -0.0021(2) -0.0003(3) -0.0032(3)

loop_
_atom_type_symbol
_atom_type_description
_atom_type_scat_dispersion_real
_atom_type_scat_dispersion_imag
_atom_type_scat_source
C C 0.0033 0.0016 'International Tables Vol C Tables 4.2.6.8 and 6.1.1.4'
H H 0.0000 0.0000 'International Tables Vol C Tables 4.2.6.8 and 6.1.1.4'
B B 0.0013 0.0007 'International Tables Vol C Tables 4.2.6.8 and 6.1.1.4'
N N 0.0061 0.0033 'International Tables Vol C Tables 4.2.6.8 and 6.1.1.4'
Cl Cl 0.1484 0.1585 'International Tables Vol C Tables 4.2.6.8 and 6.1.1.4'

loop_
_geom_angle_atom_site_label_1
_geom_angle_atom_site_label_2
_geom_angle_atom_site_label_3
_geom_angle
_geom_angle_site_symmetry_1
_geom_angle_site_symmetry_3
_geom_angle_publ_flag
B4 C1 B5 63.32(16) . . ?
B4 C1 B3 63.38(16) . . ?
B5 C1 B3 116.01(19) . . ?
B4 C1 B6 115.7(2) . . ?
B5 C1 B6 63.01(16) . . ?
B3 C1 B6 115.3(2) . . ?
B4 C1 B2 115.52(19) . . ?
B5 C1 B2 115.6(2) . . ?
B3 C1 B2 62.60(16) . . ?
B6 C1 B2 63.08(16) . . ?
B4 C1 H1 118.0(8) . . ?
B5 C1 H1 117.7(8) . . ?
B3 C1 H1 117.1(8) . . ?
B6 C1 H1 116.7(8) . . ?
B2 C1 H1 116.3(8) . . ?
C1 B2 Cl1 123.05(18) . . ?
C1 B2 B7 103.67(19) . . ?
Cl1 B2 B7 124.40(19) . . ?
C1 B2 B8 103.83(19) . . ?
Cl1 B2 B8 124.68(18) . . ?
B7 B2 B8 60.37(16) . . ?
C1 B2 B3 58.56(15) . . ?
Cl1 B2 B3 120.50(19) . . ?
B7 B2 B3 108.38(19) . . ?
B8 B2 B3 59.99(16) . . ?
C1 B2 B6 58.43(15) . . ?
Cl1 B2 B6 120.69(18) . . ?
B7 B2 B6 59.35(16) . . ?
B8 B2 B6 107.64(19) . . ?
B3 B2 B6 108.12(19) . . ?
C1 B3 Cl2 122.34(19) . . ?
C1 B3 B9 103.15(19) . . ?
Cl2 B3 B9 125.73(18) . . ?
C1 B3 B8 103.96(19) . . ?
Cl2 B3 B8 125.05(19) . . ?
B9 B3 B8 59.96(16) . . ?
C1 B3 B2 58.83(15) . . ?
Cl2 B3 B2 120.04(19) . . ?
B9 B3 B2 107.7(2) . . ?
B8 B3 B2 59.90(16) . . ?
C1 B3 B4 58.09(15) . . ?
Cl2 B3 B4 120.77(19) . . ?
B9 B3 B4 59.43(16) . . ?
B8 B3 B4 107.7(2) . . ?
B2 B3 B4 108.02(19) . . ?
C1 B4 Cl3 123.52(19) . . ?
C1 B4 B9 103.64(19) . . ?
Cl3 B4 B9 123.78(18) . . ?
C1 B4 B10 104.5(2) . . ?
Cl3 B4 B10 123.88(19) . . ?
B9 B4 B10 60.56(16) . . ?
C1 B4 B5 58.51(15) . . ?
Cl3 B4 B5 121.78(18) . . ?
B9 B4 B5 107.7(2) . . ?
B10 B4 B5 59.82(16) . . ?
C1 B4 B3 58.53(15) . . ?
Cl3 B4 B3 119.92(19) . . ?
B9 B4 B3 59.63(16) . . ?
B10 B4 B3 108.7(2) . . ?
B5 B4 B3 108.04(19) . . ?
C1 B5 Cl4 121.22(19) . . ?
C1 B5 B11 103.93(19) . . ?
Cl4 B5 B11 125.11(19) . . ?
C1 B5 B10 104.13(19) . . ?
Cl4 B5 B10 126.17(19) . . ?
B11 B5 B10 60.65(16) . . ?
C1 B5 B6 58.65(15) . . ?
Cl4 B5 B6 118.77(18) . . ?
B11 B5 B6 59.75(16) . . ?
B10 B5 B6 108.6(2) . . ?
C1 B5 B4 58.17(15) . . ?
Cl4 B5 B4 121.45(19) . . ?
B11 B5 B4 107.81(19) . . ?
B10 B5 B4 59.72(16) . . ?
B6 B5 B4 107.84(19) . . ?
C1 B6 Cl5 122.15(18) . . ?
C1 B6 B7 104.02(19) . . ?
Cl5 B6 B7 124.76(19) . . ?
C1 B6 B11 103.45(19) . . ?
Cl5 B6 B11 125.55(19) . . ?
B7 B6 B11 60.75(16) . . ?
C1 B6 B5 58.34(16) . . ?
Cl5 B6 B5 120.57(18) . . ?
B7 B6 B5 108.33(19) . . ?
B11 B6 B5 59.43(16) . . ?
C1 B6 B2 58.49(15) . . ?
Cl5 B6 B2 120.08(18) . . ?
B7 B6 B2 59.74(16) . . ?
B11 B6 B2 108.01(19) . . ?
B5 B6 B2 107.98(19) . . ?
B6 B7 Cl6 120.86(18) . . ?
B6 B7 B2 60.91(16) . . ?
Cl6 B7 B2 120.57(19) . . ?
B6 B7 B12 107.1(2) . . ?
Cl6 B7 B12 123.59(19) . . ?
B2 B7 B12 107.3(2) . . ?
B6 B7 B8 108.5(2) . . ?
Cl6 B7 B8 121.79(18) . . ?
B2 B7 B8 59.90(16) . . ?
B12 B7 B8 59.63(16) . . ?
B6 B7 B11 59.73(16) . . ?
Cl6 B7 B11 122.69(19) . . ?
B2 B7 B11 108.1(2) . . ?
B12 B7 B11 59.19(15) . . ?
B8 B7 B11 107.41(19) . . ?
B12 B8 B9 59.74(16) . . ?
B12 B8 Cl7 121.38(18) . . ?
B9 B8 Cl7 122.28(18) . . ?
B12 B8 B2 107.51(19) . . ?
B9 B8 B2 107.71(19) . . ?
Cl7 B8 B2 122.11(18) . . ?
B12 B8 B3 107.54(19) . . ?
B9 B8 B3 59.79(16) . . ?
Cl7 B8 B3 122.71(19) . . ?
B2 B8 B3 60.11(16) . . ?
B12 B8 B7 60.06(16) . . ?
B9 B8 B7 107.92(19) . . ?
Cl7 B8 B7 120.89(19) . . ?
B2 B8 B7 59.73(16) . . ?
B3 B8 B7 107.97(19) . . ?
B12 B9 B4 107.93(19) . . ?
B12 B9 B3 108.21(19) . . ?
B4 B9 B3 60.95(16) . . ?
B12 B9 B8 60.13(16) . . ?
B4 B9 B8 109.10(19) . . ?
B3 B9 B8 60.25(16) . . ?
B12 B9 B10 60.24(16) . . ?
B4 B9 B10 60.03(16) . . ?
B3 B9 B10 109.31(19) . . ?
B8 B9 B10 109.23(19) . . ?
B12 B9 Cl8 121.59(18) . . ?
B4 B9 Cl8 120.83(18) . . ?
B3 B9 Cl8 122.13(18) . . ?
B8 B9 Cl8 122.19(18) . . ?
B10 B9 Cl8 119.59(18) . . ?
Cl9 B10 B4 122.16(19) . . ?
Cl9 B10 B5 122.94(18) . . ?
B4 B10 B5 60.46(16) . . ?
Cl9 B10 B12 122.21(18) . . ?
B4 B10 B12 106.70(19) . . ?
B5 B10 B12 106.44(19) . . ?
Cl9 B10 B9 121.81(18) . . ?
B4 B10 B9 59.41(15) . . ?
B5 B10 B9 107.25(19) . . ?
B12 B10 B9 59.30(15) . . ?
Cl9 B10 B11 122.85(18) . . ?
B4 B10 B11 107.30(19) . . ?
B5 B10 B11 59.26(16) . . ?
B12 B10 B11 59.12(16) . . ?
B9 B10 B11 106.52(19) . . ?
B12 B11 B5 108.0(2) . . ?
B12 B11 B6 107.76(19) . . ?
B5 B11 B6 60.81(16) . . ?
B12 B11 Cl10 120.70(19) . . ?
B5 B11 Cl10 122.53(18) . . ?
B6 B11 Cl10 122.32(18) . . ?
B12 B11 B7 60.19(16) . . ?
B5 B11 B7 108.5(2) . . ?
B6 B11 B7 59.52(16) . . ?
Cl10 B11 B7 120.87(19) . . ?
B12 B11 B10 60.26(16) . . ?
B5 B11 B10 60.08(16) . . ?
B6 B11 B10 109.0(2) . . ?
Cl10 B11 B10 120.91(18) . . ?
B7 B11 B10 108.92(19) . . ?
B11 B12 B9 108.6(2) . . ?
B11 B12 B8 109.1(2) . . ?
B9 B12 B8 60.13(16) . . ?
B11 B12 B7 60.62(16) . . ?
B9 B12 B7 108.4(2) . . ?
B8 B12 B7 60.30(16) . . ?
B11 B12 Cl11 121.54(19) . . ?
B9 B12 Cl11 120.71(18) . . ?
B8 B12 Cl11 121.31(18) . . ?
B7 B12 Cl11 122.20(19) . . ?
B11 B12 B10 60.62(16) . . ?
B9 B12 B10 60.45(16) . . ?
B8 B12 B10 109.4(2) . . ?
B7 B12 B10 109.54(19) . . ?
Cl11 B12 B10 119.83(18) . . ?
B3" C1" B5" 115.13(19) . . ?
B3" C1" B2" 63.28(16) . . ?
B5" C1" B2" 115.1(2) . . ?
B3" C1" B6" 115.1(2) . . ?
B5" C1" B6" 63.00(16) . . ?
B2" C1" B6" 62.54(16) . . ?
B3" C1" B4" 63.22(16) . . ?
B5" C1" B4" 62.64(16) . . ?
B2" C1" B4" 115.8(2) . . ?
B6" C1" B4" 115.2(2) . . ?
B3" C1" H1" 117.0(8) . . ?
B5" C1" H1" 117.4(8) . . ?
B2" C1" H1" 117.8(8) . . ?
B6" C1" H1" 118.1(8) . . ?
B4" C1" H1" 116.5(8) . . ?
C1" B2" Cl12 122.93(19) . . ?
C1" B2" B7" 104.46(19) . . ?
Cl12 B2" B7" 124.58(18) . . ?
C1" B2" B8" 103.83(18) . . ?
Cl12 B2" B8" 123.79(19) . . ?
B7" B2" B8" 60.63(16) . . ?
C1" B2" B6" 58.87(16) . . ?
Cl12 B2" B6" 121.34(18) . . ?
B7" B2" B6" 59.91(17) . . ?
B8" B2" B6" 108.3(2) . . ?
C1" B2" B3" 58.15(15) . . ?
Cl12 B2" B3" 120.19(19) . . ?
B7" B2" B3" 108.00(19) . . ?
B8" B2" B3" 59.44(16) . . ?
B6" B2" B3" 107.90(19) . . ?
C1" B3" Cl13 121.74(19) . . ?
C1" B3" B8" 104.4(2) . . ?
Cl13 B3" B8" 124.69(19) . . ?
C1" B3" B9" 104.7(2) . . ?
Cl13 B3" B9" 124.87(19) . . ?
B8" B3" B9" 60.54(16) . . ?
C1" B3" B2" 58.57(15) . . ?
Cl13 B3" B2" 120.08(18) . . ?
B8" B3" B2" 59.79(16) . . ?
B9" B3" B2" 108.3(2) . . ?
C1" B3" B4" 58.97(15) . . ?
Cl13 B3" B4" 120.32(19) . . ?
B8" B3" B4" 108.4(2) . . ?
B9" B3" B4" 59.90(16) . . ?
B2" B3" B4" 108.41(19) . . ?
C1" B4" Cl14 121.86(19) . . ?
C1" B4" B10" 103.87(19) . . ?
Cl14 B4" B10" 125.70(19) . . ?
C1" B4" B9" 103.43(19) . . ?
Cl14 B4" B9" 125.29(19) . . ?
B10" B4" B9" 60.64(17) . . ?
C1" B4" B5" 58.25(15) . . ?
Cl14 B4" B5" 120.85(19) . . ?
B10" B4" B5" 59.86(17) . . ?
B9" B4" B5" 108.0(2) . . ?
C1" B4" B3" 57.81(15) . . ?
Cl14 B4" B3" 120.35(19) . . ?
B10" B4" B3" 107.7(2) . . ?
B9" B4" B3" 59.42(16) . . ?
B5" B4" B3" 107.05(19) . . ?
C1" B5" Cl15 120.38(19) . . ?
C1" B5" B10" 104.3(2) . . ?
Cl15 B5" B10" 125.98(19) . . ?
C1" B5" B11" 104.28(19) . . ?
Cl15 B5" B11" 125.95(19) . . ?
B10" B5" B11" 61.01(17) . . ?
C1" B5" B4" 59.11(16) . . ?
Cl15 B5" B4" 119.29(19) . . ?
B10" B5" B4" 59.56(16) . . ?
B11" B5" B4" 108.8(2) . . ?
C1" B5" B6" 58.69(16) . . ?
Cl15 B5" B6" 119.90(19) . . ?
B10" B5" B6" 108.2(2) . . ?
B11" B5" B6" 59.43(16) . . ?
B4" B5" B6" 108.7(2) . . ?
C1" B6" B11" 104.34(19) . . ?
C1" B6" Cl16 121.97(19) . . ?
B11" B6" Cl16 124.74(19) . . ?
C1" B6" B7" 104.16(19) . . ?
B11" B6" B7" 60.74(17) . . ?
Cl16 B6" B7" 124.93(19) . . ?
C1" B6" B2" 58.59(16) . . ?
B11" B6" B2" 108.6(2) . . ?
Cl16 B6" B2" 120.16(19) . . ?
B7" B6" B2" 59.80(16) . . ?
C1" B6" B5" 58.30(15) . . ?
B11" B6" B5" 59.89(16) . . ?
Cl16 B6" B5" 120.54(19) . . ?
B7" B6" B5" 108.2(2) . . ?
B2" B6" B5" 107.9(2) . . ?
B2" B7" Cl17 121.44(18) . . ?
B2" B7" B6" 60.29(17) . . ?
Cl17 B7" B6" 121.95(19) . . ?
B2" B7" B12" 107.9(2) . . ?
Cl17 B7" B12" 121.9(2) . . ?
B6" B7" B12" 107.6(2) . . ?
B2" B7" B8" 59.78(16) . . ?
Cl17 B7" B8" 121.52(19) . . ?
B6" B7" B8" 107.9(2) . . ?
B12" B7" B8" 60.15(16) . . ?
B2" B7" B11" 108.0(2) . . ?
Cl17 B7" B11" 121.99(19) . . ?
B6" B7" B11" 59.49(16) . . ?
B12" B7" B11" 60.11(16) . . ?
B8" B7" B11" 108.18(19) . . ?
B3" B8" B2" 60.77(16) . . ?
B3" B8" B9" 59.92(16) . . ?
B2" B8" B9" 108.6(2) . . ?
B3" B8" B7" 108.2(2) . . ?
B2" B8" B7" 59.59(16) . . ?
B9" B8" B7" 108.3(2) . . ?
B3" B8" B12" 107.7(2) . . ?
B2" B8" B12" 107.5(2) . . ?
B9" B8" B12" 59.99(16) . . ?
B7" B8" B12" 59.87(16) . . ?
B3" B8" Cl18 120.94(19) . . ?
B2" B8" Cl18 119.76(18) . . ?
B9" B8" Cl18 122.83(19) . . ?
B7" B8" Cl18 121.22(18) . . ?
B12" B8" Cl18 123.61(19) . . ?
B3" B9" Cl19 121.52(19) . . ?
B3" B9" B4" 60.68(16) . . ?
Cl19 B9" B4" 121.11(19) . . ?
B3" B9" B8" 59.54(16) . . ?
Cl19 B9" B8" 122.01(19) . . ?
B4" B9" B8" 108.2(2) . . ?
B3" B9" B12" 107.5(2) . . ?
Cl19 B9" B12" 122.60(19) . . ?
B4" B9" B12" 107.4(2) . . ?
B8" B9" B12" 60.19(16) . . ?
B3" B9" B10" 107.6(2) . . ?
Cl19 B9" B10" 122.09(19) . . ?
B4" B9" B10" 59.23(17) . . ?
B8" B9" B10" 107.9(2) . . ?
B12" B9" B10" 59.82(16) . . ?
B4" B10" B5" 60.58(17) . . ?
B4" B10" Cl20 121.53(18) . . ?
B5" B10" Cl20 122.13(19) . . ?
B4" B10" B12" 108.3(2) . . ?
B5" B10" B12" 107.58(19) . . ?
Cl20 B10" B12" 121.46(19) . . ?
B4" B10" B9" 60.13(17) . . ?
B5" B10" B9" 108.2(2) . . ?
Cl20 B10" B9" 121.55(19) . . ?
B12" B10" B9" 59.99(17) . . ?
B4" B10" B11" 108.4(2) . . ?
B5" B10" B11" 59.59(16) . . ?
Cl20 B10" B11" 121.62(19) . . ?
B12" B10" B11" 59.92(16) . . ?
B9" B10" B11" 108.02(19) . . ?
B6" B11" B5" 60.69(16) . . ?
B6" B11" Cl21 121.49(19) . . ?
B5" B11" Cl21 122.98(19) . . ?
B6" B11" B7" 59.77(16) . . ?
B5" B11" B7" 108.0(2) . . ?
Cl21 B11" B7" 120.66(19) . . ?
B6" B11" B12" 107.6(2) . . ?
B5" B11" B12" 107.2(2) . . ?
Cl21 B11" B12" 121.54(19) . . ?
B7" B11" B12" 59.87(16) . . ?
B6" B11" B10" 108.0(2) . . ?
B5" B11" B10" 59.40(16) . . ?
Cl21 B11" B10" 122.82(18) . . ?
B7" B11" B10" 107.6(2) . . ?
B12" B11" B10" 59.61(16) . . ?
Cl22 B12" B10" 121.15(18) . . ?
Cl22 B12" B7" 121.75(19) . . ?
B10" B12" B7" 108.4(2) . . ?
Cl22 B12" B9" 121.54(19) . . ?
B10" B12" B9" 60.19(17) . . ?
B7" B12" B9" 108.2(2) . . ?
Cl22 B12" B11" 121.18(19) . . ?
B10" B12" B11" 60.46(16) . . ?
B7" B12" B11" 60.02(16) . . ?
B9" B12" B11" 108.6(2) . . ?
Cl22 B12" B8" 122.30(19) . . ?
B10" B12" B8" 107.9(2) . . ?
B7" B12" B8" 59.98(16) . . ?
B9" B12" B8" 59.82(16) . . ?
B11" B12" B8" 108.0(2) . . ?
N2' N1' C2' 113.7(2) . . ?
N2' N1' C1' 110.23(19) . . ?
C2' N1' C1' 111.8(2) . . ?
N2' N1' H1' 103.0(19) . . ?
C2' N1' H1' 108.7(19) . . ?
C1' N1' H1' 108.9(19) . . ?
N1' C1' H1'A 109.5 . . ?
N1' C1' H1'B 109.5 . . ?
H1'A C1' H1'B 109.5 . . ?
N1' C1' H1'C 109.5 . . ?
H1'A C1' H1'C 109.5 . . ?
H1'B C1' H1'C 109.5 . . ?
N1' C2' H2'A 109.5 . . ?
N1' C2' H2'B 109.5 . . ?
H2'A C2' H2'B 109.5 . . ?
N1' C2' H2'C 109.5 . . ?
H2'A C2' H2'C 109.5 . . ?
H2'B C2' H2'C 109.5 . . ?
N1' N2' C3' 113.1(2) . . ?
N1' N2' C4' 112.4(2) . . ?
C3' N2' C4' 111.4(2) . . ?
N1' N2' H2' 106.5(18) . . ?
C3' N2' H2' 106.2(17) . . ?
C4' N2' H2' 106.6(18) . . ?
N2' C3' H3'A 109.5 . . ?
N2' C3' H3'B 109.5 . . ?
H3'A C3' H3'B 109.5 . . ?
N2' C3' H3'C 109.5 . . ?
H3'A C3' H3'C 109.5 . . ?
H3'B C3' H3'C 109.5 . . ?
N2' C4' H4'A 109.5 . . ?
N2' C4' H4'B 109.5 . . ?
H4'A C4' H4'B 109.5 . . ?
N2' C4' H4'C 109.5 . . ?
H4'A C4' H4'C 109.5 . . ?
H4'B C4' H4'C 109.5 . . ?
C6S C1S C2S 120.2(2) . . ?
C6S C1S Cl1S 118.8(2) . . ?
C2S C1S Cl1S 120.9(2) . . ?
C1S C2S C3S 120.0(2) . . ?
C1S C2S Cl2S 121.4(2) . . ?
C3S C2S Cl2S 118.6(2) . . ?
C4S C3S C2S 119.6(3) . . ?
C4S C3S H3SA 120.2 . . ?
C2S C3S H3SA 120.2 . . ?
C3S C4S C5S 120.5(3) . . ?
C3S C4S H4SA 119.8 . . ?
C5S C4S H4SA 119.8 . . ?
C6S C5S C4S 119.8(3) . . ?
C6S C5S H5SA 120.1 . . ?
C4S C5S H5SA 120.1 . . ?
C1S C6S C5S 119.9(3) . . ?
C1S C6S H6SA 120.0 . . ?
C5S C6S H6SA 120.0 . . ?

loop_
_geom_bond_atom_site_label_1
_geom_bond_atom_site_label_2
_geom_bond_distance
_geom_bond_site_symmetry_2
_geom_bond_publ_flag
C1 B4 1.710(4) . ?
C1 B5 1.716(4) . ?
C1 B3 1.718(4) . ?
C1 B6 1.722(4) . ?
C1 B2 1.723(4) . ?
C1 H1 0.955(10) . ?
B2 Cl1 1.756(3) . ?
B2 B7 1.781(4) . ?
B2 B8 1.784(4) . ?
B2 B3 1.788(4) . ?
B2 B6 1.802(4) . ?
B3 Cl2 1.755(3) . ?
B3 B9 1.778(4) . ?
B3 B8 1.786(4) . ?
B3 B4 1.801(4) . ?
B4 Cl3 1.765(3) . ?
B4 B9 1.774(4) . ?
B4 B10 1.785(4) . ?
B4 B5 1.799(4) . ?
B5 Cl4 1.765(3) . ?
B5 B11 1.772(4) . ?
B5 B10 1.787(4) . ?
B5 B6 1.797(4) . ?
B6 Cl5 1.758(3) . ?
B6 B7 1.774(4) . ?
B6 B11 1.778(4) . ?
B7 Cl6 1.774(3) . ?
B7 B12 1.788(4) . ?
B7 B8 1.793(4) . ?
B7 B11 1.796(4) . ?
B8 B12 1.781(4) . ?
B8 B9 1.781(4) . ?
B8 Cl7 1.781(3) . ?
B9 B12 1.774(4) . ?
B9 B10 1.795(4) . ?
B9 Cl8 1.799(3) . ?
B10 Cl9 1.771(3) . ?
B10 B12 1.791(4) . ?
B10 B11 1.797(4) . ?
B11 B12 1.770(4) . ?
B11 Cl10 1.794(3) . ?
B12 Cl11 1.790(3) . ?
C1" B3" 1.706(4) . ?
C1" B5" 1.711(4) . ?
C1" B2" 1.713(4) . ?
C1" B6" 1.718(4) . ?
C1" B4" 1.727(4) . ?
C1" H1" 0.955(10) . ?
B2" Cl12 1.765(3) . ?
B2" B7" 1.773(4) . ?
B2" B8" 1.776(4) . ?
B2" B6" 1.781(4) . ?
B2" B3" 1.793(4) . ?
B3" Cl13 1.764(3) . ?
B3" B8" 1.770(4) . ?
B3" B9" 1.776(4) . ?
B3" B4" 1.799(4) . ?
B4" Cl14 1.759(3) . ?
B4" B10" 1.769(4) . ?
B4" B9" 1.785(4) . ?
B4" B5" 1.787(4) . ?
B5" Cl15 1.769(3) . ?
B5" B10" 1.774(4) . ?
B5" B11" 1.778(4) . ?
B5" B6" 1.792(4) . ?
B6" B11" 1.770(4) . ?
B6" Cl16 1.771(3) . ?
B6" B7" 1.774(4) . ?
B7" Cl17 1.774(3) . ?
B7" B12" 1.789(4) . ?
B7" B8" 1.791(4) . ?
B7" B11" 1.792(4) . ?
B8" B9" 1.788(4) . ?
B8" B12" 1.794(4) . ?
B8" Cl18 1.794(3) . ?
B9" Cl19 1.783(3) . ?
B9" B12" 1.791(4) . ?
B9" B10" 1.794(4) . ?
B10" Cl20 1.781(3) . ?
B10" B12" 1.788(4) . ?
B10" B11" 1.803(4) . ?
B11" Cl21 1.783(3) . ?
B11" B12" 1.793(4) . ?
B12" Cl22 1.783(3) . ?
N1' N2' 1.495(3) . ?
N1' C2' 1.498(3) . ?
N1' C1' 1.504(3) . ?
N1' H1' 0.86(3) . ?
C1' H1'A 0.9800 . ?
C1' H1'B 0.9800 . ?
C1' H1'C 0.9800 . ?
C2' H2'A 0.9800 . ?
C2' H2'B 0.9800 . ?
C2' H2'C 0.9800 . ?
N2' C3' 1.501(3) . ?
N2' C4' 1.506(3) . ?
N2' H2' 0.92(3) . ?
C3' H3'A 0.9800 . ?
C3' H3'B 0.9800 . ?
C3' H3'C 0.9800 . ?
C4' H4'A 0.9800 . ?
C4' H4'B 0.9800 . ?
C4' H4'C 0.9800 . ?
C1S C6S 1.385(4) . ?
C1S C2S 1.385(4) . ?
C1S Cl1S 1.733(3) . ?
C2S C3S 1.393(4) . ?
C2S Cl2S 1.733(3) . ?
C3S C4S 1.384(4) . ?
C3S H3SA 0.9500 . ?
C4S C5S 1.388(4) . ?
C4S H4SA 0.9500 . ?
C5S C6S 1.388(4) . ?
C5S H5SA 0.9500 . ?
C6S H6SA 0.9500 . ?

loop_
_geom_hbond_atom_site_label_D
_geom_hbond_atom_site_label_H
_geom_hbond_atom_site_label_A
_geom_hbond_distance_DH
_geom_hbond_distance_HA
_geom_hbond_distance_DA
_geom_hbond_angle_DHA
_geom_hbond_site_symmetry_A
N2' H2' Cl10 0.92(3) 2.84(3) 3.408(2) 121(2) 2_666
N2' H2' Cl11 0.92(3) 2.34(3) 3.168(2) 150(2) 2_666
N1' H1' Cl10 0.86(3) 2.88(3) 3.459(2) 126(2) 2_666
N1' H1' Cl8 0.86(3) 2.49(3) 3.266(2) 150(2) 2_566

loop_
_geom_torsion_atom_site_label_1
_geom_torsion_atom_site_label_2
_geom_torsion_atom_site_label_3
_geom_torsion_atom_site_label_4
_geom_torsion
_geom_torsion_site_symmetry_1
_geom_torsion_site_symmetry_2
_geom_torsion_site_symmetry_3
_geom_torsion_site_symmetry_4
_geom_torsion_publ_flag
B4 C1 B2 Cl1 144.4(2) . . . . ?
B5 C1 B2 Cl1 -144.4(2) . . . . ?
B3 C1 B2 Cl1 108.2(2) . . . . ?
B6 C1 B2 Cl1 -108.4(2) . . . . ?
B4 C1 B2 B7 -67.2(2) . . . . ?
B5 C1 B2 B7 4.0(3) . . . . ?
B3 C1 B2 B7 -103.4(2) . . . . ?
B6 C1 B2 B7 40.07(18) . . . . ?
B4 C1 B2 B8 -4.8(3) . . . . ?
B5 C1 B2 B8 66.4(2) . . . . ?
B3 C1 B2 B8 -41.05(18) . . . . ?
B6 C1 B2 B8 102.4(2) . . . . ?
B4 C1 B2 B3 36.2(2) . . . . ?
B5 C1 B2 B3 107.4(2) . . . . ?
B6 C1 B2 B3 143.5(2) . . . . ?
B4 C1 B2 B6 -107.2(2) . . . . ?
B5 C1 B2 B6 -36.1(2) . . . . ?
B3 C1 B2 B6 -143.5(2) . . . . ?
B4 C1 B3 Cl2 108.6(2) . . . . ?
B5 C1 B3 Cl2 145.1(2) . . . . ?
B6 C1 B3 Cl2 -144.0(2) . . . . ?
B2 C1 B3 Cl2 -108.0(2) . . . . ?
B4 C1 B3 B9 -40.46(18) . . . . ?
B5 C1 B3 B9 -3.9(3) . . . . ?
B6 C1 B3 B9 66.9(2) . . . . ?
B2 C1 B3 B9 102.9(2) . . . . ?
B4 C1 B3 B8 -102.3(2) . . . . ?
B5 C1 B3 B8 -65.8(3) . . . . ?
B6 C1 B3 B8 5.1(3) . . . . ?
B2 C1 B3 B8 41.04(18) . . . . ?
B4 C1 B3 B2 -143.4(2) . . . . ?
B5 C1 B3 B2 -106.8(2) . . . . ?
B6 C1 B3 B2 -36.0(2) . . . . ?
B5 C1 B3 B4 36.5(2) . . . . ?
B6 C1 B3 B4 107.4(2) . . . . ?
B2 C1 B3 B4 143.4(2) . . . . ?
Cl1 B2 B3 C1 -112.4(2) . . . . ?
B7 B2 B3 C1 95.1(2) . . . . ?
B8 B2 B3 C1 132.6(2) . . . . ?
B6 B2 B3 C1 32.25(18) . . . . ?
C1 B2 B3 Cl2 111.9(2) . . . . ?
Cl1 B2 B3 Cl2 -0.6(3) . . . . ?
B7 B2 B3 Cl2 -153.05(18) . . . . ?
B8 B2 B3 Cl2 -115.6(2) . . . . ?
B6 B2 B3 Cl2 144.12(19) . . . . ?
C1 B2 B3 B9 -94.9(2) . . . . ?
Cl1 B2 B3 B9 152.61(18) . . . . ?
B7 B2 B3 B9 0.1(3) . . . . ?
B8 B2 B3 B9 37.62(18) . . . . ?
B6 B2 B3 B9 -62.7(2) . . . . ?
C1 B2 B3 B8 -132.6(2) . . . . ?
Cl1 B2 B3 B8 115.0(2) . . . . ?
B7 B2 B3 B8 -37.48(18) . . . . ?
B6 B2 B3 B8 -100.3(2) . . . . ?
C1 B2 B3 B4 -32.19(18) . . . . ?
Cl1 B2 B3 B4 -144.63(19) . . . . ?
B7 B2 B3 B4 62.9(2) . . . . ?
B8 B2 B3 B4 100.4(2) . . . . ?
B6 B2 B3 B4 0.1(3) . . . . ?
B5 C1 B4 Cl3 109.6(2) . . . . ?
B3 C1 B4 Cl3 -107.2(2) . . . . ?
B6 C1 B4 Cl3 145.9(2) . . . . ?
B2 C1 B4 Cl3 -143.2(2) . . . . ?
B5 C1 B4 B9 -102.6(2) . . . . ?
B3 C1 B4 B9 40.66(18) . . . . ?
B6 C1 B4 B9 -66.2(2) . . . . ?
B2 C1 B4 B9 4.7(3) . . . . ?
B5 C1 B4 B10 -39.92(18) . . . . ?
B3 C1 B4 B10 103.3(2) . . . . ?
B6 C1 B4 B10 -3.6(3) . . . . ?
B2 C1 B4 B10 67.3(2) . . . . ?
B3 C1 B4 B5 143.2(2) . . . . ?
B6 C1 B4 B5 36.4(2) . . . . ?
B2 C1 B4 B5 107.3(2) . . . . ?
B5 C1 B4 B3 -143.2(2) . . . . ?
B6 C1 B4 B3 -106.9(2) . . . . ?
B2 C1 B4 B3 -36.0(2) . . . . ?
Cl2 B3 B4 C1 -111.3(2) . . . . ?
B9 B3 B4 C1 132.8(2) . . . . ?
B8 B3 B4 C1 95.7(2) . . . . ?
B2 B3 B4 C1 32.48(18) . . . . ?
C1 B3 B4 Cl3 113.3(2) . . . . ?
Cl2 B3 B4 Cl3 2.0(3) . . . . ?
B9 B3 B4 Cl3 -114.0(2) . . . . ?
B8 B3 B4 Cl3 -151.01(19) . . . . ?
B2 B3 B4 Cl3 145.73(19) . . . . ?
C1 B3 B4 B9 -132.8(2) . . . . ?
Cl2 B3 B4 B9 116.0(2) . . . . ?
B8 B3 B4 B9 -37.04(18) . . . . ?
B2 B3 B4 B9 -100.3(2) . . . . ?
C1 B3 B4 B10 -95.9(2) . . . . ?
Cl2 B3 B4 B10 152.86(18) . . . . ?
B9 B3 B4 B10 36.91(18) . . . . ?
B8 B3 B4 B10 -0.1(3) . . . . ?
B2 B3 B4 B10 -63.4(2) . . . . ?
C1 B3 B4 B5 -32.48(18) . . . . ?
Cl2 B3 B4 B5 -143.75(19) . . . . ?
B9 B3 B4 B5 100.3(2) . . . . ?
B8 B3 B4 B5 63.3(2) . . . . ?
B2 B3 B4 B5 0.0(3) . . . . ?
B4 C1 B5 Cl4 -110.0(2) . . . . ?
B3 C1 B5 Cl4 -146.6(2) . . . . ?
B6 C1 B5 Cl4 106.8(2) . . . . ?
B2 C1 B5 Cl4 142.9(2) . . . . ?
B4 C1 B5 B11 102.5(2) . . . . ?
B3 C1 B5 B11 66.0(3) . . . . ?
B6 C1 B5 B11 -40.64(18) . . . . ?
B2 C1 B5 B11 -4.5(3) . . . . ?
B4 C1 B5 B10 39.80(19) . . . . ?
B3 C1 B5 B10 3.2(3) . . . . ?
B6 C1 B5 B10 -103.4(2) . . . . ?
B2 C1 B5 B10 -67.3(2) . . . . ?
B4 C1 B5 B6 143.2(2) . . . . ?
B3 C1 B5 B6 106.6(2) . . . . ?
B2 C1 B5 B6 36.1(2) . . . . ?
B3 C1 B5 B4 -36.6(2) . . . . ?
B6 C1 B5 B4 -143.2(2) . . . . ?
B2 C1 B5 B4 -107.1(2) . . . . ?
Cl3 B4 B5 C1 -112.5(2) . . . . ?
B9 B4 B5 C1 95.5(2) . . . . ?
B10 B4 B5 C1 134.0(2) . . . . ?
B3 B4 B5 C1 32.49(18) . . . . ?
C1 B4 B5 Cl4 109.6(2) . . . . ?
Cl3 B4 B5 Cl4 -2.9(3) . . . . ?
B9 B4 B5 Cl4 -154.94(19) . . . . ?
B10 B4 B5 Cl4 -116.4(2) . . . . ?
B3 B4 B5 Cl4 142.09(19) . . . . ?
C1 B4 B5 B11 -95.6(2) . . . . ?
Cl3 B4 B5 B11 151.88(19) . . . . ?
B9 B4 B5 B11 -0.2(3) . . . . ?
B10 B4 B5 B11 38.41(19) . . . . ?
B3 B4 B5 B11 -63.2(2) . . . . ?
C1 B4 B5 B10 -134.0(2) . . . . ?
Cl3 B4 B5 B10 113.5(2) . . . . ?
B9 B4 B5 B10 -38.58(18) . . . . ?
B3 B4 B5 B10 -101.6(2) . . . . ?
C1 B4 B5 B6 -32.54(18) . . . . ?
Cl3 B4 B5 B6 -145.02(19) . . . . ?
B9 B4 B5 B6 62.9(2) . . . . ?
B10 B4 B5 B6 101.5(2) . . . . ?
B3 B4 B5 B6 -0.1(3) . . . . ?
B4 C1 B6 Cl5 -145.03(19) . . . . ?
B5 C1 B6 Cl5 -108.6(2) . . . . ?
B3 C1 B6 Cl5 143.78(19) . . . . ?
B2 C1 B6 Cl5 108.0(2) . . . . ?
B4 C1 B6 B7 66.6(2) . . . . ?
B5 C1 B6 B7 103.1(2) . . . . ?
B3 C1 B6 B7 -4.6(3) . . . . ?
B2 C1 B6 B7 -40.34(18) . . . . ?
B4 C1 B6 B11 3.9(3) . . . . ?
B5 C1 B6 B11 40.38(18) . . . . ?
B3 C1 B6 B11 -67.3(2) . . . . ?
B2 C1 B6 B11 -103.1(2) . . . . ?
B4 C1 B6 B5 -36.5(2) . . . . ?
B3 C1 B6 B5 -107.7(2) . . . . ?
B2 C1 B6 B5 -143.4(2) . . . . ?
B4 C1 B6 B2 107.0(2) . . . . ?
B5 C1 B6 B2 143.4(2) . . . . ?
B3 C1 B6 B2 35.8(2) . . . . ?
Cl4 B5 B6 C1 -111.0(2) . . . . ?
B11 B5 B6 C1 133.0(2) . . . . ?
B10 B5 B6 C1 95.6(2) . . . . ?
B4 B5 B6 C1 32.36(18) . . . . ?
C1 B5 B6 Cl5 111.2(2) . . . . ?
Cl4 B5 B6 Cl5 0.2(3) . . . . ?
B11 B5 B6 Cl5 -115.8(2) . . . . ?
B10 B5 B6 Cl5 -153.22(19) . . . . ?
B4 B5 B6 Cl5 143.57(19) . . . . ?
C1 B5 B6 B7 -95.5(2) . . . . ?
Cl4 B5 B6 B7 153.55(19) . . . . ?
B11 B5 B6 B7 37.49(19) . . . . ?
B10 B5 B6 B7 0.1(3) . . . . ?
B4 B5 B6 B7 -63.1(2) . . . . ?
C1 B5 B6 B11 -133.0(2) . . . . ?
Cl4 B5 B6 B11 116.1(2) . . . . ?
B10 B5 B6 B11 -37.40(19) . . . . ?
B4 B5 B6 B11 -100.6(2) . . . . ?
C1 B5 B6 B2 -32.26(18) . . . . ?
Cl4 B5 B6 B2 -143.23(19) . . . . ?
B11 B5 B6 B2 100.7(2) . . . . ?
B10 B5 B6 B2 63.3(2) . . . . ?
B4 B5 B6 B2 0.1(3) . . . . ?
Cl1 B2 B6 C1 112.3(2) . . . . ?
B7 B2 B6 C1 -133.4(2) . . . . ?
B8 B2 B6 C1 -95.7(2) . . . . ?
B3 B2 B6 C1 -32.30(18) . . . . ?
C1 B2 B6 Cl5 -111.5(2) . . . . ?
Cl1 B2 B6 Cl5 0.8(3) . . . . ?
B7 B2 B6 Cl5 115.2(2) . . . . ?
B8 B2 B6 Cl5 152.83(19) . . . . ?
B3 B2 B6 Cl5 -143.79(19) . . . . ?
C1 B2 B6 B7 133.4(2) . . . . ?
Cl1 B2 B6 B7 -114.3(2) . . . . ?
B8 B2 B6 B7 37.68(19) . . . . ?
B3 B2 B6 B7 101.1(2) . . . . ?
C1 B2 B6 B11 95.0(2) . . . . ?
Cl1 B2 B6 B11 -152.66(19) . . . . ?
B7 B2 B6 B11 -38.33(19) . . . . ?
B8 B2 B6 B11 -0.6(3) . . . . ?
B3 B2 B6 B11 62.7(2) . . . . ?
C1 B2 B6 B5 32.21(18) . . . . ?
Cl1 B2 B6 B5 144.51(19) . . . . ?
B7 B2 B6 B5 -101.2(2) . . . . ?
B8 B2 B6 B5 -63.5(2) . . . . ?
B3 B2 B6 B5 -0.1(3) . . . . ?
C1 B6 B7 Cl6 149.92(19) . . . . ?
Cl5 B6 B7 Cl6 2.7(3) . . . . ?
B11 B6 B7 Cl6 -112.3(2) . . . . ?
B5 B6 B7 Cl6 -149.23(19) . . . . ?
B2 B6 B7 Cl6 110.2(2) . . . . ?
C1 B6 B7 B2 39.71(18) . . . . ?
Cl5 B6 B7 B2 -107.5(2) . . . . ?
B11 B6 B7 B2 137.5(2) . . . . ?
B5 B6 B7 B2 100.6(2) . . . . ?
C1 B6 B7 B12 -60.9(2) . . . . ?
Cl5 B6 B7 B12 151.8(2) . . . . ?
B11 B6 B7 B12 36.83(19) . . . . ?
B5 B6 B7 B12 -0.1(3) . . . . ?
B2 B6 B7 B12 -100.6(2) . . . . ?
C1 B6 B7 B8 2.0(2) . . . . ?
Cl5 B6 B7 B8 -145.2(2) . . . . ?
B11 B6 B7 B8 99.8(2) . . . . ?
B5 B6 B7 B8 62.9(2) . . . . ?
B2 B6 B7 B8 -37.69(18) . . . . ?
C1 B6 B7 B11 -97.8(2) . . . . ?
Cl5 B6 B7 B11 115.0(2) . . . . ?
B5 B6 B7 B11 -36.91(19) . . . . ?
B2 B6 B7 B11 -137.5(2) . . . . ?
C1 B2 B7 B6 -39.61(17) . . . . ?
Cl1 B2 B7 B6 108.3(2) . . . . ?
B8 B2 B7 B6 -137.9(2) . . . . ?
B3 B2 B7 B6 -100.6(2) . . . . ?
C1 B2 B7 Cl6 -150.29(18) . . . . ?
Cl1 B2 B7 Cl6 -2.4(3) . . . . ?
B8 B2 B7 Cl6 111.4(2) . . . . ?
B3 B2 B7 Cl6 148.71(18) . . . . ?
B6 B2 B7 Cl6 -110.7(2) . . . . ?
C1 B2 B7 B12 60.7(2) . . . . ?
Cl1 B2 B7 B12 -151.40(19) . . . . ?
B8 B2 B7 B12 -37.57(18) . . . . ?
B3 B2 B7 B12 -0.3(3) . . . . ?
B6 B2 B7 B12 100.3(2) . . . . ?
C1 B2 B7 B8 98.3(2) . . . . ?
Cl1 B2 B7 B8 -113.8(2) . . . . ?
B3 B2 B7 B8 37.32(18) . . . . ?
B6 B2 B7 B8 137.9(2) . . . . ?
C1 B2 B7 B11 -1.7(2) . . . . ?
Cl1 B2 B7 B11 146.15(19) . . . . ?
B8 B2 B7 B11 -100.0(2) . . . . ?
B3 B2 B7 B11 -62.7(2) . . . . ?
B6 B2 B7 B11 37.90(18) . . . . ?
C1 B2 B8 B12 -60.2(2) . . . . ?
Cl1 B2 B8 B12 151.2(2) . . . . ?
B7 B2 B8 B12 37.82(19) . . . . ?
B3 B2 B8 B12 -100.6(2) . . . . ?
B6 B2 B8 B12 0.6(3) . . . . ?
C1 B2 B8 B9 2.8(2) . . . . ?
Cl1 B2 B8 B9 -145.8(2) . . . . ?
B7 B2 B8 B9 100.8(2) . . . . ?
B3 B2 B8 B9 -37.55(19) . . . . ?
B6 B2 B8 B9 63.6(2) . . . . ?
C1 B2 B8 Cl7 152.35(19) . . . . ?
Cl1 B2 B8 Cl7 3.8(3) . . . . ?
B7 B2 B8 Cl7 -109.6(2) . . . . ?
B3 B2 B8 Cl7 112.0(2) . . . . ?
B6 B2 B8 Cl7 -146.8(2) . . . . ?
C1 B2 B8 B3 40.32(18) . . . . ?
Cl1 B2 B8 B3 -108.2(2) . . . . ?
B7 B2 B8 B3 138.4(2) . . . . ?
B6 B2 B8 B3 101.1(2) . . . . ?
C1 B2 B8 B7 -98.0(2) . . . . ?
Cl1 B2 B8 B7 113.4(2) . . . . ?
B3 B2 B8 B7 -138.4(2) . . . . ?
B6 B2 B8 B7 -37.22(18) . . . . ?
C1 B3 B8 B12 60.0(2) . . . . ?
Cl2 B3 B8 B12 -152.03(19) . . . . ?
B9 B3 B8 B12 -37.29(18) . . . . ?
B2 B3 B8 B12 100.5(2) . . . . ?
B4 B3 B8 B12 -0.5(3) . . . . ?
C1 B3 B8 B9 97.3(2) . . . . ?
Cl2 B3 B8 B9 -114.7(2) . . . . ?
B2 B3 B8 B9 137.8(2) . . . . ?
B4 B3 B8 B9 36.80(18) . . . . ?
C1 B3 B8 Cl7 -151.57(19) . . . . ?
Cl2 B3 B8 Cl7 -3.6(3) . . . . ?
B9 B3 B8 Cl7 111.1(2) . . . . ?
B2 B3 B8 Cl7 -111.1(2) . . . . ?
B4 B3 B8 Cl7 147.94(19) . . . . ?
C1 B3 B8 B2 -40.49(17) . . . . ?
Cl2 B3 B8 B2 107.5(2) . . . . ?
B9 B3 B8 B2 -137.8(2) . . . . ?
B4 B3 B8 B2 -101.0(2) . . . . ?
C1 B3 B8 B7 -3.4(2) . . . . ?
Cl2 B3 B8 B7 144.6(2) . . . . ?
B9 B3 B8 B7 -100.7(2) . . . . ?
B2 B3 B8 B7 37.10(18) . . . . ?
B4 B3 B8 B7 -63.9(2) . . . . ?
B6 B7 B8 B12 -99.4(2) . . . . ?
Cl6 B7 B8 B12 113.0(2) . . . . ?
B2 B7 B8 B12 -137.6(2) . . . . ?
B11 B7 B8 B12 -36.31(18) . . . . ?
B6 B7 B8 B9 -62.3(2) . . . . ?
Cl6 B7 B8 B9 150.15(19) . . . . ?
B2 B7 B8 B9 -100.4(2) . . . . ?
B12 B7 B8 B9 37.11(18) . . . . ?
B11 B7 B8 B9 0.8(3) . . . . ?
B6 B7 B8 Cl7 149.73(19) . . . . ?
Cl6 B7 B8 Cl7 2.2(3) . . . . ?
B2 B7 B8 Cl7 111.6(2) . . . . ?
B12 B7 B8 Cl7 -110.8(2) . . . . ?
B11 B7 B8 Cl7 -147.15(19) . . . . ?
B6 B7 B8 B2 38.14(19) . . . . ?
Cl6 B7 B8 B2 -109.4(2) . . . . ?
B12 B7 B8 B2 137.6(2) . . . . ?
B11 B7 B8 B2 101.3(2) . . . . ?
B6 B7 B8 B3 0.9(3) . . . . ?
Cl6 B7 B8 B3 -146.67(19) . . . . ?
B2 B7 B8 B3 -37.26(18) . . . . ?
B12 B7 B8 B3 100.3(2) . . . . ?
B11 B7 B8 B3 64.0(2) . . . . ?
C1 B4 B9 B12 61.2(2) . . . . ?
Cl3 B4 B9 B12 -151.04(19) . . . . ?
B10 B4 B9 B12 -37.92(19) . . . . ?
B5 B4 B9 B12 0.3(3) . . . . ?
B3 B4 B9 B12 101.3(2) . . . . ?
C1 B4 B9 B3 -40.10(18) . . . . ?
Cl3 B4 B9 B3 107.7(2) . . . . ?
B10 B4 B9 B3 -139.2(2) . . . . ?
B5 B4 B9 B3 -101.0(2) . . . . ?
C1 B4 B9 B8 -2.6(3) . . . . ?
Cl3 B4 B9 B8 145.2(2) . . . . ?
B10 B4 B9 B8 -101.7(2) . . . . ?
B5 B4 B9 B8 -63.4(2) . . . . ?
B3 B4 B9 B8 37.53(19) . . . . ?
C1 B4 B9 B10 99.1(2) . . . . ?
Cl3 B4 B9 B10 -113.1(2) . . . . ?
B5 B4 B9 B10 38.25(18) . . . . ?
B3 B4 B9 B10 139.2(2) . . . . ?
C1 B4 B9 Cl8 -152.25(18) . . . . ?
Cl3 B4 B9 Cl8 -4.5(3) . . . . ?
B10 B4 B9 Cl8 108.6(2) . . . . ?
B5 B4 B9 Cl8 146.88(18) . . . . ?
B3 B4 B9 Cl8 -112.1(2) . . . . ?
C1 B3 B9 B12 -61.1(2) . . . . ?
Cl2 B3 B9 B12 151.3(2) . . . . ?
B8 B3 B9 B12 37.63(18) . . . . ?
B2 B3 B9 B12 0.0(3) . . . . ?
B4 B3 B9 B12 -100.8(2) . . . . ?
C1 B3 B9 B4 39.78(18) . . . . ?
Cl2 B3 B9 B4 -107.9(2) . . . . ?
B8 B3 B9 B4 138.5(2) . . . . ?
B2 B3 B9 B4 100.9(2) . . . . ?
C1 B3 B9 B8 -98.7(2) . . . . ?
Cl2 B3 B9 B8 113.7(2) . . . . ?
B2 B3 B9 B8 -37.59(18) . . . . ?
B4 B3 B9 B8 -138.5(2) . . . . ?
C1 B3 B9 B10 2.9(3) . . . . ?
Cl2 B3 B9 B10 -144.7(2) . . . . ?
B8 B3 B9 B10 101.6(2) . . . . ?
B2 B3 B9 B10 64.0(2) . . . . ?
B4 B3 B9 B10 -36.84(19) . . . . ?
C1 B3 B9 Cl8 149.87(19) . . . . ?
Cl2 B3 B9 Cl8 2.2(3) . . . . ?
B8 B3 B9 Cl8 -111.4(2) . . . . ?
B2 B3 B9 Cl8 -149.04(19) . . . . ?
B4 B3 B9 Cl8 110.1(2) . . . . ?
Cl7 B8 B9 B12 110.2(2) . . . . ?
B2 B8 B9 B12 -100.3(2) . . . . ?
B3 B8 B9 B12 -138.0(2) . . . . ?
B7 B8 B9 B12 -37.25(18) . . . . ?
B12 B8 B9 B4 100.2(2) . . . . ?
Cl7 B8 B9 B4 -149.65(19) . . . . ?
B2 B8 B9 B4 -0.1(3) . . . . ?
B3 B8 B9 B4 -37.83(19) . . . . ?
B7 B8 B9 B4 62.9(2) . . . . ?
B12 B8 B9 B3 138.0(2) . . . . ?
Cl7 B8 B9 B3 -111.8(2) . . . . ?
B2 B8 B9 B3 37.69(18) . . . . ?
B7 B8 B9 B3 100.8(2) . . . . ?
B12 B8 B9 B10 36.24(18) . . . . ?
Cl7 B8 B9 B10 146.40(19) . . . . ?
B2 B8 B9 B10 -64.1(2) . . . . ?
B3 B8 B9 B10 -101.8(2) . . . . ?
B7 B8 B9 B10 -1.0(3) . . . . ?
B12 B8 B9 Cl8 -110.6(2) . . . . ?
Cl7 B8 B9 Cl8 -0.5(3) . . . . ?
B2 B8 B9 Cl8 149.05(19) . . . . ?
B3 B8 B9 Cl8 111.4(2) . . . . ?
B7 B8 B9 Cl8 -147.88(19) . . . . ?
C1 B4 B10 Cl9 151.72(18) . . . . ?
Cl3 B4 B10 Cl9 2.4(3) . . . . ?
B9 B4 B10 Cl9 -110.6(2) . . . . ?
B5 B4 B10 Cl9 112.5(2) . . . . ?
B3 B4 B10 Cl9 -147.09(18) . . . . ?
C1 B4 B10 B5 39.27(18) . . . . ?
Cl3 B4 B10 B5 -110.1(2) . . . . ?
B9 B4 B10 B5 137.0(2) . . . . ?
B3 B4 B10 B5 100.5(2) . . . . ?
C1 B4 B10 B12 -60.5(2) . . . . ?
Cl3 B4 B10 B12 150.16(19) . . . . ?
B9 B4 B10 B12 37.20(18) . . . . ?
B5 B4 B10 B12 -99.8(2) . . . . ?
B3 B4 B10 B12 0.7(2) . . . . ?
C1 B4 B10 B9 -97.7(2) . . . . ?
Cl3 B4 B10 B9 113.0(2) . . . . ?
B5 B4 B10 B9 -137.0(2) . . . . ?
B3 B4 B10 B9 -36.51(18) . . . . ?
C1 B4 B10 B11 1.6(2) . . . . ?
Cl3 B4 B10 B11 -147.73(19) . . . . ?
B9 B4 B10 B11 99.3(2) . . . . ?
B5 B4 B10 B11 -37.65(18) . . . . ?
B3 B4 B10 B11 62.8(2) . . . . ?
C1 B5 B10 Cl9 -150.25(19) . . . . ?
Cl4 B5 B10 Cl9 -2.5(4) . . . . ?
B11 B5 B10 Cl9 111.5(2) . . . . ?
B6 B5 B10 Cl9 148.53(19) . . . . ?
B4 B5 B10 Cl9 -111.2(2) . . . . ?
C1 B5 B10 B4 -39.03(18) . . . . ?
Cl4 B5 B10 B4 108.8(2) . . . . ?
B11 B5 B10 B4 -137.3(2) . . . . ?
B6 B5 B10 B4 -100.3(2) . . . . ?
C1 B5 B10 B12 61.2(2) . . . . ?
Cl4 B5 B10 B12 -151.0(2) . . . . ?
B11 B5 B10 B12 -37.06(18) . . . . ?
B6 B5 B10 B12 0.0(3) . . . . ?
B4 B5 B10 B12 100.2(2) . . . . ?
C1 B5 B10 B9 -1.1(3) . . . . ?
Cl4 B5 B10 B9 146.7(2) . . . . ?
B11 B5 B10 B9 -99.3(2) . . . . ?
B6 B5 B10 B9 -62.3(2) . . . . ?
B4 B5 B10 B9 37.96(18) . . . . ?
C1 B5 B10 B11 98.2(2) . . . . ?
Cl4 B5 B10 B11 -114.0(3) . . . . ?
B6 B5 B10 B11 37.01(19) . . . . ?
B4 B5 B10 B11 137.3(2) . . . . ?
B12 B9 B10 Cl9 -111.2(2) . . . . ?
B4 B9 B10 Cl9 111.2(2) . . . . ?
B3 B9 B10 Cl9 148.40(19) . . . . ?
B8 B9 B10 Cl9 -147.37(19) . . . . ?
Cl8 B9 B10 Cl9 0.5(3) . . . . ?
B12 B9 B10 B4 137.7(2) . . . . ?
B3 B9 B10 B4 37.23(19) . . . . ?
B8 B9 B10 B4 101.5(2) . . . . ?
Cl8 B9 B10 B4 -110.7(2) . . . . ?
B12 B9 B10 B5 99.2(2) . . . . ?
B4 B9 B10 B5 -38.44(19) . . . . ?
B3 B9 B10 B5 -1.2(3) . . . . ?
B8 B9 B10 B5 63.0(2) . . . . ?
Cl8 B9 B10 B5 -149.11(19) . . . . ?
B4 B9 B10 B12 -137.7(2) . . . . ?
B3 B9 B10 B12 -100.4(2) . . . . ?
B8 B9 B10 B12 -36.19(18) . . . . ?
Cl8 B9 B10 B12 111.7(2) . . . . ?
B12 B9 B10 B11 37.01(18) . . . . ?
B4 B9 B10 B11 -100.7(2) . . . . ?
B3 B9 B10 B11 -63.4(2) . . . . ?
B8 B9 B10 B11 0.8(3) . . . . ?
Cl8 B9 B10 B11 148.68(18) . . . . ?
C1 B5 B11 B12 -60.6(2) . . . . ?
Cl4 B5 B11 B12 153.6(2) . . . . ?
B10 B5 B11 B12 37.94(18) . . . . ?
B6 B5 B11 B12 -100.7(2) . . . . ?
B4 B5 B11 B12 0.0(3) . . . . ?
C1 B5 B11 B6 40.08(17) . . . . ?
Cl4 B5 B11 B6 -105.7(2) . . . . ?
B10 B5 B11 B6 138.7(2) . . . . ?
B4 B5 B11 B6 100.7(2) . . . . ?
C1 B5 B11 Cl10 151.80(19) . . . . ?
Cl4 B5 B11 Cl10 6.0(3) . . . . ?
B10 B5 B11 Cl10 -109.6(2) . . . . ?
B6 B5 B11 Cl10 111.7(2) . . . . ?
B4 B5 B11 Cl10 -147.61(19) . . . . ?
C1 B5 B11 B7 3.1(2) . . . . ?
Cl4 B5 B11 B7 -142.7(2) . . . . ?
B10 B5 B11 B7 101.7(2) . . . . ?
B6 B5 B11 B7 -36.99(18) . . . . ?
B4 B5 B11 B7 63.7(2) . . . . ?
C1 B5 B11 B10 -98.6(2) . . . . ?
Cl4 B5 B11 B10 115.6(2) . . . . ?
B6 B5 B11 B10 -138.7(2) . . . . ?
B4 B5 B11 B10 -37.98(18) . . . . ?
C1 B6 B11 B12 61.3(2) . . . . ?
Cl5 B6 B11 B12 -151.2(2) . . . . ?
B7 B6 B11 B12 -37.43(19) . . . . ?
B5 B6 B11 B12 101.1(2) . . . . ?
B2 B6 B11 B12 0.4(3) . . . . ?
C1 B6 B11 B5 -39.82(17) . . . . ?
Cl5 B6 B11 B5 107.7(2) . . . . ?
B7 B6 B11 B5 -138.5(2) . . . . ?
B2 B6 B11 B5 -100.7(2) . . . . ?
C1 B6 B11 Cl10 -151.88(19) . . . . ?
Cl5 B6 B11 Cl10 -4.4(3) . . . . ?
B7 B6 B11 Cl10 109.4(2) . . . . ?
B5 B6 B11 Cl10 -112.1(2) . . . . ?
B2 B6 B11 Cl10 147.28(19) . . . . ?
C1 B6 B11 B7 98.7(2) . . . . ?
Cl5 B6 B11 B7 -113.8(2) . . . . ?
B5 B6 B11 B7 138.5(2) . . . . ?
B2 B6 B11 B7 37.88(19) . . . . ?
C1 B6 B11 B10 -2.6(2) . . . . ?
Cl5 B6 B11 B10 145.0(2) . . . . ?
B7 B6 B11 B10 -101.3(2) . . . . ?
B5 B6 B11 B10 37.26(18) . . . . ?
B2 B6 B11 B10 -63.4(2) . . . . ?
B6 B7 B11 B12 138.2(2) . . . . ?
Cl6 B7 B11 B12 -112.5(2) . . . . ?
B2 B7 B11 B12 99.7(2) . . . . ?
B8 B7 B11 B12 36.51(19) . . . . ?
B6 B7 B11 B5 37.55(19) . . . . ?
Cl6 B7 B11 B5 146.89(19) . . . . ?
B2 B7 B11 B5 -0.9(3) . . . . ?
B12 B7 B11 B5 -100.6(2) . . . . ?
B8 B7 B11 B5 -64.1(2) . . . . ?
Cl6 B7 B11 B6 109.3(2) . . . . ?
B2 B7 B11 B6 -38.43(19) . . . . ?
B12 B7 B11 B6 -138.2(2) . . . . ?
B8 B7 B11 B6 -101.7(2) . . . . ?
B6 B7 B11 Cl10 -111.8(2) . . . . ?
Cl6 B7 B11 Cl10 -2.4(3) . . . . ?
B2 B7 B11 Cl10 -150.20(19) . . . . ?
B12 B7 B11 Cl10 110.1(2) . . . . ?
B8 B7 B11 Cl10 146.57(19) . . . . ?
B6 B7 B11 B10 101.4(2) . . . . ?
Cl6 B7 B11 B10 -149.31(19) . . . . ?
B2 B7 B11 B10 62.9(2) . . . . ?
B12 B7 B11 B10 -36.81(19) . . . . ?
B8 B7 B11 B10 -0.3(3) . . . . ?
Cl9 B10 B11 B12 110.7(2) . . . . ?
B4 B10 B11 B12 -99.5(2) . . . . ?
B5 B10 B11 B12 -137.7(2) . . . . ?
B9 B10 B11 B12 -37.09(18) . . . . ?
Cl9 B10 B11 B5 -111.7(2) . . . . ?
B4 B10 B11 B5 38.19(18) . . . . ?
B12 B10 B11 B5 137.7(2) . . . . ?
B9 B10 B11 B5 100.6(2) . . . . ?
Cl9 B10 B11 B6 -149.23(18) . . . . ?
B4 B10 B11 B6 0.6(3) . . . . ?
B5 B10 B11 B6 -37.57(19) . . . . ?
B12 B10 B11 B6 100.1(2) . . . . ?
B9 B10 B11 B6 63.0(2) . . . . ?
Cl9 B10 B11 Cl10 0.6(3) . . . . ?
B4 B10 B11 Cl10 150.45(18) . . . . ?
B5 B10 B11 Cl10 112.3(2) . . . . ?
B12 B10 B11 Cl10 -110.1(2) . . . . ?
B9 B10 B11 Cl10 -147.17(18) . . . . ?
Cl9 B10 B11 B7 147.46(19) . . . . ?
B4 B10 B11 B7 -62.7(2) . . . . ?
B5 B10 B11 B7 -100.9(2) . . . . ?
B12 B10 B11 B7 36.78(19) . . . . ?
B9 B10 B11 B7 -0.3(3) . . . . ?
B5 B11 B12 B9 0.3(3) . . . . ?
B6 B11 B12 B9 -64.0(2) . . . . ?
Cl10 B11 B12 B9 148.52(19) . . . . ?
B7 B11 B12 B9 -101.1(2) . . . . ?
B10 B11 B12 B9 38.11(18) . . . . ?
B5 B11 B12 B8 64.2(2) . . . . ?
B6 B11 B12 B8 -0.1(3) . . . . ?
Cl10 B11 B12 B8 -147.55(19) . . . . ?
B7 B11 B12 B8 -37.21(19) . . . . ?
B10 B11 B12 B8 102.0(2) . . . . ?
B5 B11 B12 B7 101.4(2) . . . . ?
B6 B11 B12 B7 37.13(19) . . . . ?
Cl10 B11 B12 B7 -110.3(2) . . . . ?
B10 B11 B12 B7 139.2(2) . . . . ?
B5 B11 B12 Cl11 -146.78(19) . . . . ?
B6 B11 B12 Cl11 148.96(19) . . . . ?
Cl10 B11 B12 Cl11 1.5(3) . . . . ?
B7 B11 B12 Cl11 111.8(2) . . . . ?
B10 B11 B12 Cl11 -108.9(2) . . . . ?
B5 B11 B12 B10 -37.86(18) . . . . ?
B6 B11 B12 B10 -102.1(2) . . . . ?
Cl10 B11 B12 B10 110.4(2) . . . . ?
B7 B11 B12 B10 -139.2(2) . . . . ?
B4 B9 B12 B11 -0.4(3) . . . . ?
B3 B9 B12 B11 64.1(2) . . . . ?
B8 B9 B12 B11 101.8(2) . . . . ?
B10 B9 B12 B11 -38.18(18) . . . . ?
Cl8 B9 B12 B11 -146.61(19) . . . . ?
B4 B9 B12 B8 -102.2(2) . . . . ?
B3 B9 B12 B8 -37.68(18) . . . . ?
B10 B9 B12 B8 -140.0(2) . . . . ?
Cl8 B9 B12 B8 111.6(2) . . . . ?
B4 B9 B12 B7 -64.7(2) . . . . ?
B3 B9 B12 B7 -0.2(3) . . . . ?
B8 B9 B12 B7 37.49(18) . . . . ?
B10 B9 B12 B7 -102.5(2) . . . . ?
Cl8 B9 B12 B7 149.08(18) . . . . ?
B4 B9 B12 Cl11 146.99(19) . . . . ?
B3 B9 B12 Cl11 -148.53(18) . . . . ?
B8 B9 B12 Cl11 -110.8(2) . . . . ?
B10 B9 B12 Cl11 109.2(2) . . . . ?
Cl8 B9 B12 Cl11 0.7(3) . . . . ?
B4 B9 B12 B10 37.82(18) . . . . ?
B3 B9 B12 B10 102.3(2) . . . . ?
B8 B9 B12 B10 140.0(2) . . . . ?
Cl8 B9 B12 B10 -108.4(2) . . . . ?
B9 B8 B12 B11 -101.0(2) . . . . ?
Cl7 B8 B12 B11 147.39(19) . . . . ?
B2 B8 B12 B11 -0.3(3) . . . . ?
B3 B8 B12 B11 -63.7(2) . . . . ?
B7 B8 B12 B11 37.35(19) . . . . ?
Cl7 B8 B12 B9 -111.6(2) . . . . ?
B2 B8 B12 B9 100.7(2) . . . . ?
B3 B8 B12 B9 37.31(18) . . . . ?
B7 B8 B12 B9 138.3(2) . . . . ?
B9 B8 B12 B7 -138.3(2) . . . . ?
Cl7 B8 B12 B7 110.0(2) . . . . ?
B2 B8 B12 B7 -37.67(19) . . . . ?
B3 B8 B12 B7 -101.0(2) . . . . ?
B9 B8 B12 Cl11 109.9(2) . . . . ?
Cl7 B8 B12 Cl11 -1.7(3) . . . . ?
B2 B8 B12 Cl11 -149.45(19) . . . . ?
B3 B8 B12 Cl11 147.19(19) . . . . ?
B7 B8 B12 Cl11 -111.8(2) . . . . ?
B9 B8 B12 B10 -36.38(18) . . . . ?
Cl7 B8 B12 B10 -147.99(19) . . . . ?
B2 B8 B12 B10 64.3(2) . . . . ?
B3 B8 B12 B10 0.9(3) . . . . ?
B7 B8 B12 B10 102.0(2) . . . . ?
B6 B7 B12 B11 -37.07(19) . . . . ?
Cl6 B7 B12 B11 111.0(2) . . . . ?
B2 B7 B12 B11 -101.2(2) . . . . ?
B8 B7 B12 B11 -138.9(2) . . . . ?
B6 B7 B12 B9 64.4(2) . . . . ?
Cl6 B7 B12 B9 -147.52(19) . . . . ?
B2 B7 B12 B9 0.3(3) . . . . ?
B8 B7 B12 B9 -37.41(18) . . . . ?
B11 B7 B12 B9 101.4(2) . . . . ?
B6 B7 B12 B8 101.8(2) . . . . ?
Cl6 B7 B12 B8 -110.1(2) . . . . ?
B2 B7 B12 B8 37.69(18) . . . . ?
B11 B7 B12 B8 138.9(2) . . . . ?
B6 B7 B12 Cl11 -147.85(19) . . . . ?
Cl6 B7 B12 Cl11 0.2(3) . . . . ?
B2 B7 B12 Cl11 148.05(19) . . . . ?
B8 B7 B12 Cl11 110.4(2) . . . . ?
B11 B7 B12 Cl11 -110.8(2) . . . . ?
B6 B7 B12 B10 0.1(3) . . . . ?
Cl6 B7 B12 B10 148.16(19) . . . . ?
B2 B7 B12 B10 -64.0(2) . . . . ?
B8 B7 B12 B10 -101.7(2) . . . . ?
B11 B7 B12 B10 37.12(19) . . . . ?
Cl9 B10 B12 B11 -111.7(2) . . . . ?
B4 B10 B12 B11 100.5(2) . . . . ?
B5 B10 B12 B11 37.12(19) . . . . ?
B9 B10 B12 B11 137.8(2) . . . . ?
Cl9 B10 B12 B9 110.5(2) . . . . ?
B4 B10 B12 B9 -37.25(18) . . . . ?
B5 B10 B12 B9 -100.6(2) . . . . ?
B11 B10 B12 B9 -137.8(2) . . . . ?
Cl9 B10 B12 B8 146.75(19) . . . . ?
B4 B10 B12 B8 -1.0(3) . . . . ?
B5 B10 B12 B8 -64.4(2) . . . . ?
B9 B10 B12 B8 36.24(18) . . . . ?
B11 B10 B12 B8 -101.5(2) . . . . ?
Cl9 B10 B12 B7 -148.86(19) . . . . ?
B4 B10 B12 B7 63.4(2) . . . . ?
B5 B10 B12 B7 0.0(3) . . . . ?
B9 B10 B12 B7 100.6(2) . . . . ?
B11 B10 B12 B7 -37.13(19) . . . . ?
Cl9 B10 B12 Cl11 -0.1(3) . . . . ?
B4 B10 B12 Cl11 -147.84(18) . . . . ?
B5 B10 B12 Cl11 148.78(18) . . . . ?
B9 B10 B12 Cl11 -110.6(2) . . . . ?
B11 B10 B12 Cl11 111.7(2) . . . . ?
B3" C1" B2" Cl12 107.6(2) . . . . ?
B5" C1" B2" Cl12 -145.5(2) . . . . ?
B6" C1" B2" Cl12 -109.4(2) . . . . ?
B4" C1" B2" Cl12 144.2(2) . . . . ?
B3" C1" B2" B7" -102.4(2) . . . . ?
B5" C1" B2" B7" 4.4(3) . . . . ?
B6" C1" B2" B7" 40.48(18) . . . . ?
B4" C1" B2" B7" -65.9(3) . . . . ?
B3" C1" B2" B8" -39.71(18) . . . . ?
B5" C1" B2" B8" 67.1(2) . . . . ?
B6" C1" B2" B8" 103.2(2) . . . . ?
B4" C1" B2" B8" -3.2(3) . . . . ?
B3" C1" B2" B6" -142.9(2) . . . . ?
B5" C1" B2" B6" -36.1(2) . . . . ?
B4" C1" B2" B6" -106.4(2) . . . . ?
B5" C1" B2" B3" 106.8(2) . . . . ?
B6" C1" B2" B3" 142.9(2) . . . . ?
B4" C1" B2" B3" 36.6(2) . . . . ?
B5" C1" B3" Cl13 145.0(2) . . . . ?
B2" C1" B3" Cl13 -108.2(2) . . . . ?
B6" C1" B3" Cl13 -144.45(19) . . . . ?
B4" C1" B3" Cl13 108.7(2) . . . . ?
B5" C1" B3" B8" -66.7(2) . . . . ?
B2" C1" B3" B8" 40.00(18) . . . . ?
B6" C1" B3" B8" 3.8(3) . . . . ?
B4" C1" B3" B8" -103.1(2) . . . . ?
B5" C1" B3" B9" -4.0(3) . . . . ?
B2" C1" B3" B9" 102.8(2) . . . . ?
B6" C1" B3" B9" 66.6(2) . . . . ?
B4" C1" B3" B9" -40.29(19) . . . . ?
B5" C1" B3" B2" -106.7(2) . . . . ?
B6" C1" B3" B2" -36.2(2) . . . . ?
B4" C1" B3" B2" -143.1(2) . . . . ?
B5" C1" B3" B4" 36.3(2) . . . . ?
B2" C1" B3" B4" 143.1(2) . . . . ?
B6" C1" B3" B4" 106.8(2) . . . . ?
Cl12 B2" B3" C1" -112.3(2) . . . . ?
B7" B2" B3" C1" 96.2(2) . . . . ?
B8" B2" B3" C1" 133.9(2) . . . . ?
B6" B2" B3" C1" 32.84(19) . . . . ?
C1" B2" B3" Cl13 111.0(2) . . . . ?
Cl12 B2" B3" Cl13 -1.3(3) . . . . ?
B7" B2" B3" Cl13 -152.84(19) . . . . ?
B8" B2" B3" Cl13 -115.1(2) . . . . ?
B6" B2" B3" Cl13 143.8(2) . . . . ?
C1" B2" B3" B8" -133.9(2) . . . . ?
Cl12 B2" B3" B8" 113.8(2) . . . . ?
B7" B2" B3" B8" -37.76(19) . . . . ?
B6" B2" B3" B8" -101.1(2) . . . . ?
C1" B2" B3" B9" -96.3(2) . . . . ?
Cl12 B2" B3" B9" 151.38(19) . . . . ?
B7" B2" B3" B9" -0.2(3) . . . . ?
B8" B2" B3" B9" 37.57(19) . . . . ?
B6" B2" B3" B9" -63.5(2) . . . . ?
C1" B2" B3" B4" -32.86(18) . . . . ?
Cl12 B2" B3" B4" -145.14(19) . . . . ?
B7" B2" B3" B4" 63.3(2) . . . . ?
B8" B2" B3" B4" 101.0(2) . . . . ?
B6" B2" B3" B4" 0.0(3) . . . . ?
B3" C1" B4" Cl14 -108.2(2) . . . . ?
B5" C1" B4" Cl14 109.0(2) . . . . ?
B2" C1" B4" Cl14 -144.7(2) . . . . ?
B6" C1" B4" Cl14 145.1(2) . . . . ?
B3" C1" B4" B10" 102.4(2) . . . . ?
B5" C1" B4" B10" -40.45(19) . . . . ?
B2" C1" B4" B10" 65.8(3) . . . . ?
B6" C1" B4" B10" -4.4(3) . . . . ?
B3" C1" B4" B9" 39.80(19) . . . . ?
B5" C1" B4" B9" -103.0(2) . . . . ?
B2" C1" B4" B9" 3.2(3) . . . . ?
B6" C1" B4" B9" -67.0(2) . . . . ?
B3" C1" B4" B5" 142.8(2) . . . . ?
B2" C1" B4" B5" 106.3(2) . . . . ?
B6" C1" B4" B5" 36.1(2) . . . . ?
B5" C1" B4" B3" -142.8(2) . . . . ?
B2" C1" B4" B3" -36.6(2) . . . . ?
B6" C1" B4" B3" -106.8(2) . . . . ?
Cl13 B3" B4" C1" -111.1(2) . . . . ?
B8" B3" B4" C1" 96.1(2) . . . . ?
B9" B3" B4" C1" 133.7(2) . . . . ?
B2" B3" B4" C1" 32.71(18) . . . . ?
C1" B3" B4" Cl14 110.7(2) . . . . ?
Cl13 B3" B4" Cl14 -0.3(3) . . . . ?
B8" B3" B4" Cl14 -153.17(19) . . . . ?
B9" B3" B4" Cl14 -115.6(2) . . . . ?
B2" B3" B4" Cl14 143.45(19) . . . . ?
C1" B3" B4" B10" -95.5(2) . . . . ?
Cl13 B3" B4" B10" 153.40(19) . . . . ?
B8" B3" B4" B10" 0.5(3) . . . . ?
B9" B3" B4" B10" 38.15(19) . . . . ?
B2" B3" B4" B10" -62.8(2) . . . . ?
C1" B3" B4" B9" -133.7(2) . . . . ?
Cl13 B3" B4" B9" 115.3(2) . . . . ?
B8" B3" B4" B9" -37.60(19) . . . . ?
B2" B3" B4" B9" -101.0(2) . . . . ?
C1" B3" B4" B5" -32.50(18) . . . . ?
Cl13 B3" B4" B5" -143.56(19) . . . . ?
B8" B3" B4" B5" 63.6(2) . . . . ?
B9" B3" B4" B5" 101.2(2) . . . . ?
B2" B3" B4" B5" 0.2(3) . . . . ?
B3" C1" B5" Cl15 -144.62(19) . . . . ?
B2" C1" B5" Cl15 144.58(19) . . . . ?
B6" C1" B5" Cl15 108.7(2) . . . . ?
B4" C1" B5" Cl15 -108.1(2) . . . . ?
B3" C1" B5" B10" 3.8(3) . . . . ?
B2" C1" B5" B10" -67.0(2) . . . . ?
B6" C1" B5" B10" -102.9(2) . . . . ?
B4" C1" B5" B10" 40.39(18) . . . . ?
B3" C1" B5" B11" 67.0(2) . . . . ?
B2" C1" B5" B11" -3.8(3) . . . . ?
B6" C1" B5" B11" -39.72(18) . . . . ?
B4" C1" B5" B11" 103.6(2) . . . . ?
B3" C1" B5" B4" -36.6(2) . . . . ?
B2" C1" B5" B4" -107.4(2) . . . . ?
B6" C1" B5" B4" -143.3(2) . . . . ?
B3" C1" B5" B6" 106.7(2) . . . . ?
B2" C1" B5" B6" 35.9(2) . . . . ?
B4" C1" B5" B6" 143.3(2) . . . . ?
Cl14 B4" B5" C1" -110.7(2) . . . . ?
B10" B4" B5" C1" 133.3(2) . . . . ?
B9" B4" B5" C1" 94.9(2) . . . . ?
B3" B4" B5" C1" 32.32(18) . . . . ?
C1" B4" B5" Cl15 109.9(2) . . . . ?
Cl14 B4" B5" Cl15 -0.8(3) . . . . ?
B10" B4" B5" Cl15 -116.9(2) . . . . ?
B9" B4" B5" Cl15 -155.17(18) . . . . ?
B3" B4" B5" Cl15 142.21(19) . . . . ?
C1" B4" B5" B10" -133.3(2) . . . . ?
Cl14 B4" B5" B10" 116.0(2) . . . . ?
B9" B4" B5" B10" -38.31(19) . . . . ?
B3" B4" B5" B10" -100.9(2) . . . . ?
C1" B4" B5" B11" -95.8(2) . . . . ?
Cl14 B4" B5" B11" 153.54(19) . . . . ?
B10" B4" B5" B11" 37.49(19) . . . . ?
B9" B4" B5" B11" -0.8(3) . . . . ?
B3" B4" B5" B11" -63.4(2) . . . . ?
C1" B4" B5" B6" -32.64(19) . . . . ?
Cl14 B4" B5" B6" -143.3(2) . . . . ?
B10" B4" B5" B6" 100.6(2) . . . . ?
B9" B4" B5" B6" 62.3(2) . . . . ?
B3" B4" B5" B6" -0.3(3) . . . . ?
B3" C1" B6" B11" -66.7(2) . . . . ?
B5" C1" B6" B11" 39.96(18) . . . . ?
B2" C1" B6" B11" -103.2(2) . . . . ?
B4" C1" B6" B11" 4.0(3) . . . . ?
B3" C1" B6" Cl16 144.73(19) . . . . ?
B5" C1" B6" Cl16 -108.6(2) . . . . ?
B2" C1" B6" Cl16 108.2(2) . . . . ?
B4" C1" B6" Cl16 -144.5(2) . . . . ?
B3" C1" B6" B7" -3.9(3) . . . . ?
B5" C1" B6" B7" 102.8(2) . . . . ?
B2" C1" B6" B7" -40.36(18) . . . . ?
B4" C1" B6" B7" 66.9(2) . . . . ?
B3" C1" B6" B2" 36.5(2) . . . . ?
B5" C1" B6" B2" 143.2(2) . . . . ?
B4" C1" B6" B2" 107.3(2) . . . . ?
B3" C1" B6" B5" -106.7(2) . . . . ?
B2" C1" B6" B5" -143.2(2) . . . . ?
B4" C1" B6" B5" -35.9(2) . . . . ?
Cl12 B2" B6" C1" 112.1(2) . . . . ?
B7" B2" B6" C1" -133.4(2) . . . . ?
B8" B2" B6" C1" -95.4(2) . . . . ?
B3" B2" B6" C1" -32.56(18) . . . . ?
C1" B2" B6" B11" 95.8(2) . . . . ?
Cl12 B2" B6" B11" -152.13(19) . . . . ?
B7" B2" B6" B11" -37.61(19) . . . . ?
B8" B2" B6" B11" 0.4(3) . . . . ?
B3" B2" B6" B11" 63.2(2) . . . . ?
C1" B2" B6" Cl16 -111.3(2) . . . . ?
Cl12 B2" B6" Cl16 0.8(3) . . . . ?
B7" B2" B6" Cl16 115.3(2) . . . . ?
B8" B2" B6" Cl16 153.31(19) . . . . ?
B3" B2" B6" Cl16 -143.82(19) . . . . ?
C1" B2" B6" B7" 133.4(2) . . . . ?
Cl12 B2" B6" B7" -114.5(2) . . . . ?
B8" B2" B6" B7" 37.97(19) . . . . ?
B3" B2" B6" B7" 100.8(2) . . . . ?
C1" B2" B6" B5" 32.38(18) . . . . ?
Cl12 B2" B6" B5" 144.5(2) . . . . ?
B7" B2" B6" B5" -101.0(2) . . . . ?
B8" B2" B6" B5" -63.0(2) . . . . ?
B3" B2" B6" B5" -0.2(3) . . . . ?
Cl15 B5" B6" C1" -109.5(2) . . . . ?
B10" B5" B6" C1" 96.0(2) . . . . ?
B11" B5" B6" C1" 134.0(2) . . . . ?
B4" B5" B6" C1" 32.80(19) . . . . ?
C1" B5" B6" B11" -134.0(2) . . . . ?
Cl15 B5" B6" B11" 116.5(2) . . . . ?
B10" B5" B6" B11" -38.04(19) . . . . ?
B4" B5" B6" B11" -101.2(2) . . . . ?
C1" B5" B6" Cl16 111.0(2) . . . . ?
Cl15 B5" B6" Cl16 1.5(3) . . . . ?
B10" B5" B6" Cl16 -153.1(2) . . . . ?
B11" B5" B6" Cl16 -115.0(2) . . . . ?
B4" B5" B6" Cl16 143.8(2) . . . . ?
C1" B5" B6" B7" -95.7(2) . . . . ?
Cl15 B5" B6" B7" 154.81(19) . . . . ?
B10" B5" B6" B7" 0.2(3) . . . . ?
B11" B5" B6" B7" 38.27(19) . . . . ?
B4" B5" B6" B7" -62.9(3) . . . . ?
C1" B5" B6" B2" -32.49(19) . . . . ?
Cl15 B5" B6" B2" -141.9(2) . . . . ?
B10" B5" B6" B2" 63.5(3) . . . . ?
B11" B5" B6" B2" 101.5(2) . . . . ?
B4" B5" B6" B2" 0.3(3) . . . . ?
C1" B2" B7" Cl17 -151.39(19) . . . . ?
Cl12 B2" B7" Cl17 -2.1(3) . . . . ?
B8" B2" B7" Cl17 110.7(2) . . . . ?
B6" B2" B7" Cl17 -111.4(2) . . . . ?
B3" B2" B7" Cl17 147.90(19) . . . . ?
C1" B2" B7" B6" -39.96(18) . . . . ?
Cl12 B2" B7" B6" 109.3(2) . . . . ?
B8" B2" B7" B6" -137.9(2) . . . . ?
B3" B2" B7" B6" -100.7(2) . . . . ?
C1" B2" B7" B12" 60.5(2) . . . . ?
Cl12 B2" B7" B12" -150.2(2) . . . . ?
B8" B2" B7" B12" -37.46(19) . . . . ?
B6" B2" B7" B12" 100.4(2) . . . . ?
B3" B2" B7" B12" -0.2(3) . . . . ?
C1" B2" B7" B8" 97.9(2) . . . . ?
Cl12 B2" B7" B8" -112.8(2) . . . . ?
B6" B2" B7" B8" 137.9(2) . . . . ?
B3" B2" B7" B8" 37.23(18) . . . . ?
C1" B2" B7" B11" -3.1(2) . . . . ?
Cl12 B2" B7" B11" 146.2(2) . . . . ?
B8" B2" B7" B11" -101.0(2) . . . . ?
B6" B2" B7" B11" 36.91(19) . . . . ?
B3" B2" B7" B11" -63.8(2) . . . . ?
C1" B6" B7" B2" 39.76(17) . . . . ?
B11" B6" B7" B2" 138.5(2) . . . . ?
Cl16 B6" B7" B2" -107.6(2) . . . . ?
B5" B6" B7" B2" 100.6(2) . . . . ?
C1" B6" B7" Cl17 150.36(19) . . . . ?
B11" B6" B7" Cl17 -110.9(2) . . . . ?
Cl16 B6" B7" Cl17 3.0(3) . . . . ?
B2" B6" B7" Cl17 110.6(2) . . . . ?
B5" B6" B7" Cl17 -148.82(19) . . . . ?
C1" B6" B7" B12" -61.2(2) . . . . ?
B11" B6" B7" B12" 37.47(19) . . . . ?
Cl16 B6" B7" B12" 151.4(2) . . . . ?
B2" B6" B7" B12" -101.0(2) . . . . ?
B5" B6" B7" B12" -0.4(3) . . . . ?
C1" B6" B7" B8" 2.3(2) . . . . ?
B11" B6" B7" B8" 101.0(2) . . . . ?
Cl16 B6" B7" B8" -145.1(2) . . . . ?
B2" B6" B7" B8" -37.50(18) . . . . ?
B5" B6" B7" B8" 63.1(2) . . . . ?
C1" B6" B7" B11" -98.7(2) . . . . ?
Cl16 B6" B7" B11" 113.9(2) . . . . ?
B2" B6" B7" B11" -138.5(2) . . . . ?
B5" B6" B7" B11" -37.89(19) . . . . ?
C1" B3" B8" B2" -39.40(18) . . . . ?
Cl13 B3" B8" B2" 107.6(2) . . . . ?
B9" B3" B8" B2" -138.3(2) . . . . ?
B4" B3" B8" B2" -101.0(2) . . . . ?
C1" B3" B8" B9" 98.9(2) . . . . ?
Cl13 B3" B8" B9" -114.1(2) . . . . ?
B2" B3" B8" B9" 138.3(2) . . . . ?
B4" B3" B8" B9" 37.32(19) . . . . ?
C1" B3" B8" B7" -2.0(2) . . . . ?
Cl13 B3" B8" B7" 144.95(19) . . . . ?
B9" B3" B8" B7" -101.0(2) . . . . ?
B2" B3" B8" B7" 37.35(19) . . . . ?
B4" B3" B8" B7" -63.7(2) . . . . ?
C1" B3" B8" B12" 61.2(2) . . . . ?
Cl13 B3" B8" B12" -151.78(19) . . . . ?
B9" B3" B8" B12" -37.72(19) . . . . ?
B2" B3" B8" B12" 100.6(2) . . . . ?
B4" B3" B8" B12" -0.4(3) . . . . ?
C1" B3" B8" Cl18 -148.53(18) . . . . ?
Cl13 B3" B8" Cl18 -1.5(3) . . . . ?
B9" B3" B8" Cl18 112.5(2) . . . . ?
B2" B3" B8" Cl18 -109.1(2) . . . . ?
B4" B3" B8" Cl18 149.85(18) . . . . ?
C1" B2" B8" B3" 39.07(18) . . . . ?
Cl12 B2" B8" B3" -107.9(2) . . . . ?
B7" B2" B8" B3" 138.1(2) . . . . ?
B6" B2" B8" B3" 100.4(2) . . . . ?
C1" B2" B8" B9" 1.7(3) . . . . ?
Cl12 B2" B8" B9" -145.3(2) . . . . ?
B7" B2" B8" B9" 100.7(2) . . . . ?
B6" B2" B8" B9" 63.1(3) . . . . ?
B3" B2" B8" B9" -37.37(19) . . . . ?
C1" B2" B8" B7" -99.0(2) . . . . ?
Cl12 B2" B8" B7" 114.0(2) . . . . ?
B6" B2" B8" B7" -37.65(19) . . . . ?
B3" B2" B8" B7" -138.1(2) . . . . ?
C1" B2" B8" B12" -61.8(2) . . . . ?
Cl12 B2" B8" B12" 151.3(2) . . . . ?
B7" B2" B8" B12" 37.25(19) . . . . ?
B6" B2" B8" B12" -0.4(3) . . . . ?
B3" B2" B8" B12" -100.8(2) . . . . ?
C1" B2" B8" Cl18 150.09(19) . . . . ?
Cl12 B2" B8" Cl18 3.1(3) . . . . ?
B7" B2" B8" Cl18 -110.9(2) . . . . ?
B6" B2" B8" Cl18 -148.55(19) . . . . ?
B3" B2" B8" Cl18 111.0(2) . . . . ?
B2" B7" B8" B3" -37.87(19) . . . . ?
Cl17 B7" B8" B3" -148.41(19) . . . . ?
B6" B7" B8" B3" -0.1(3) . . . . ?
B12" B7" B8" B3" 100.3(2) . . . . ?
B11" B7" B8" B3" 62.8(2) . . . . ?
Cl17 B7" B8" B2" -110.5(2) . . . . ?
B6" B7" B8" B2" 37.73(19) . . . . ?
B12" B7" B8" B2" 138.1(2) . . . . ?
B11" B7" B8" B2" 100.6(2) . . . . ?
B2" B7" B8" B9" -101.3(2) . . . . ?
Cl17 B7" B8" B9" 148.1(2) . . . . ?
B6" B7" B8" B9" -63.6(2) . . . . ?
B12" B7" B8" B9" 36.8(2) . . . . ?
B11" B7" B8" B9" -0.7(3) . . . . ?
B2" B7" B8" B12" -138.1(2) . . . . ?
Cl17 B7" B8" B12" 111.3(2) . . . . ?
B6" B7" B8" B12" -100.4(2) . . . . ?
B11" B7" B8" B12" -37.51(19) . . . . ?
B2" B7" B8" Cl18 108.5(2) . . . . ?
Cl17 B7" B8" Cl18 -2.0(3) . . . . ?
B6" B7" B8" Cl18 146.22(19) . . . . ?
B12" B7" B8" Cl18 -113.4(2) . . . . ?
B11" B7" B8" Cl18 -150.87(19) . . . . ?
C1" B3" B9" Cl19 150.36(19) . . . . ?
Cl13 B3" B9" Cl19 2.6(3) . . . . ?
B8" B3" B9" Cl19 -111.1(2) . . . . ?
B2" B3" B9" Cl19 -148.39(19) . . . . ?
B4" B3" B9" Cl19 110.5(2) . . . . ?
C1" B3" B9" B4" 39.84(18) . . . . ?
Cl13 B3" B9" B4" -107.9(2) . . . . ?
B8" B3" B9" B4" 138.3(2) . . . . ?
B2" B3" B9" B4" 101.1(2) . . . . ?
C1" B3" B9" B8" -98.5(2) . . . . ?
Cl13 B3" B9" B8" 113.8(2) . . . . ?
B2" B3" B9" B8" -37.24(19) . . . . ?
B4" B3" B9" B8" -138.3(2) . . . . ?
C1" B3" B9" B12" -60.7(2) . . . . ?
Cl13 B3" B9" B12" 151.5(2) . . . . ?
B8" B3" B9" B12" 37.77(19) . . . . ?
B2" B3" B9" B12" 0.5(3) . . . . ?
B4" B3" B9" B12" -100.6(2) . . . . ?
C1" B3" B9" B10" 2.3(3) . . . . ?
Cl13 B3" B9" B10" -145.4(2) . . . . ?
B8" B3" B9" B10" 100.8(2) . . . . ?
B2" B3" B9" B10" 63.6(2) . . . . ?
B4" B3" B9" B10" -37.49(19) . . . . ?
C1" B4" B9" B3" -38.99(18) . . . . ?
Cl14 B4" B9" B3" 107.5(2) . . . . ?
B10" B4" B9" B3" -137.5(2) . . . . ?
B5" B4" B9" B3" -99.6(2) . . . . ?
C1" B4" B9" Cl19 -150.18(19) . . . . ?
Cl14 B4" B9" Cl19 -3.7(3) . . . . ?
B10" B4" B9" Cl19 111.3(2) . . . . ?
B5" B4" B9" Cl19 149.24(19) . . . . ?
B3" B4" B9" Cl19 -111.2(2) . . . . ?
C1" B4" B9" B8" -1.9(3) . . . . ?
Cl14 B4" B9" B8" 144.6(2) . . . . ?
B10" B4" B9" B8" -100.4(2) . . . . ?
B5" B4" B9" B8" -62.5(2) . . . . ?
B3" B4" B9" B8" 37.12(19) . . . . ?
C1" B4" B9" B12" 61.7(2) . . . . ?
Cl14 B4" B9" B12" -151.8(2) . . . . ?
B10" B4" B9" B12" -36.85(18) . . . . ?
B5" B4" B9" B12" 1.1(3) . . . . ?
B3" B4" B9" B12" 100.7(2) . . . . ?
C1" B4" B9" B10" 98.5(2) . . . . ?
Cl14 B4" B9" B10" -115.0(2) . . . . ?
B5" B4" B9" B10" 37.96(19) . . . . ?
B3" B4" B9" B10" 137.5(2) . . . . ?
B2" B8" B9" B3" 37.74(19) . . . . ?
B7" B8" B9" B3" 100.9(2) . . . . ?
B12" B8" B9" B3" 137.7(2) . . . . ?
Cl18 B8" B9" B3" -109.5(2) . . . . ?
B3" B8" B9" Cl19 110.3(2) . . . . ?
B2" B8" B9" Cl19 148.1(2) . . . . ?
B7" B8" B9" Cl19 -148.7(2) . . . . ?
B12" B8" B9" Cl19 -112.0(2) . . . . ?
Cl18 B8" B9" Cl19 0.9(3) . . . . ?
B3" B8" B9" B4" -37.6(2) . . . . ?
B2" B8" B9" B4" 0.1(3) . . . . ?
B7" B8" B9" B4" 63.3(3) . . . . ?
B12" B8" B9" B4" 100.1(2) . . . . ?
Cl18 B8" B9" B4" -147.1(2) . . . . ?
B3" B8" B9" B12" -137.7(2) . . . . ?
B2" B8" B9" B12" -99.9(2) . . . . ?
B7" B8" B9" B12" -36.8(2) . . . . ?
Cl18 B8" B9" B12" 112.8(2) . . . . ?
B3" B8" B9" B10" -100.3(2) . . . . ?
B2" B8" B9" B10" -62.5(3) . . . . ?
B7" B8" B9" B10" 0.7(3) . . . . ?
B12" B8" B9" B10" 37.42(19) . . . . ?
Cl18 B8" B9" B10" 150.3(2) . . . . ?
C1" B4" B10" B5" 39.64(18) . . . . ?
Cl14 B4" B10" B5" -108.2(2) . . . . ?
B9" B4" B10" B5" 137.4(2) . . . . ?
B3" B4" B10" B5" 99.8(2) . . . . ?
C1" B4" B10" Cl20 151.38(19) . . . . ?
Cl14 B4" B10" Cl20 3.5(3) . . . . ?
B9" B4" B10" Cl20 -110.8(2) . . . . ?
B5" B4" B10" Cl20 111.7(2) . . . . ?
B3" B4" B10" Cl20 -148.43(19) . . . . ?
C1" B4" B10" B12" -60.7(2) . . . . ?
Cl14 B4" B10" B12" 151.5(2) . . . . ?
B9" B4" B10" B12" 37.13(19) . . . . ?
B5" B4" B10" B12" -100.3(2) . . . . ?
B3" B4" B10" B12" -0.5(3) . . . . ?
C1" B4" B10" B9" -97.8(2) . . . . ?
Cl14 B4" B10" B9" 114.3(2) . . . . ?
B5" B4" B10" B9" -137.4(2) . . . . ?
B3" B4" B10" B9" -37.61(18) . . . . ?
C1" B4" B10" B11" 2.8(3) . . . . ?
Cl14 B4" B10" B11" -145.0(2) . . . . ?
B9" B4" B10" B11" 100.6(2) . . . . ?
B5" B4" B10" B11" -36.80(19) . . . . ?
B3" B4" B10" B11" 63.0(2) . . . . ?
C1" B5" B10" B4" -40.16(18) . . . . ?
Cl15 B5" B10" B4" 105.9(2) . . . . ?
B11" B5" B10" B4" -138.8(2) . . . . ?
B6" B5" B10" B4" -101.4(2) . . . . ?
C1" B5" B10" Cl20 -150.94(19) . . . . ?
Cl15 B5" B10" Cl20 -4.8(4) . . . . ?
B11" B5" B10" Cl20 110.4(2) . . . . ?
B4" B5" B10" Cl20 -110.8(2) . . . . ?
B6" B5" B10" Cl20 147.8(2) . . . . ?
C1" B5" B10" B12" 61.3(2) . . . . ?
Cl15 B5" B10" B12" -152.6(2) . . . . ?
B11" B5" B10" B12" -37.29(19) . . . . ?
B4" B5" B10" B12" 101.5(2) . . . . ?
B6" B5" B10" B12" 0.1(3) . . . . ?
C1" B5" B10" B9" -2.0(3) . . . . ?
Cl15 B5" B10" B9" 144.1(2) . . . . ?
B11" B5" B10" B9" -100.7(2) . . . . ?
B4" B5" B10" B9" 38.12(19) . . . . ?
B6" B5" B10" B9" -63.3(3) . . . . ?
C1" B5" B10" B11" 98.6(2) . . . . ?
Cl15 B5" B10" B11" -115.3(3) . . . . ?
B4" B5" B10" B11" 138.8(2) . . . . ?
B6" B5" B10" B11" 37.34(19) . . . . ?
B3" B9" B10" B4" 38.14(19) . . . . ?
Cl19 B9" B10" B4" -109.7(2) . . . . ?
B8" B9" B10" B4" 101.0(2) . . . . ?
B12" B9" B10" B4" 138.6(2) . . . . ?
B3" B9" B10" B5" -0.2(3) . . . . ?
Cl19 B9" B10" B5" -148.0(2) . . . . ?
B4" B9" B10" B5" -38.32(19) . . . . ?
B8" B9" B10" B5" 62.7(3) . . . . ?
B12" B9" B10" B5" 100.2(2) . . . . ?
B3" B9" B10" Cl20 148.93(19) . . . . ?
Cl19 B9" B10" Cl20 1.1(3) . . . . ?
B4" B9" B10" Cl20 110.8(2) . . . . ?
B8" B9" B10" Cl20 -148.2(2) . . . . ?
B12" B9" B10" Cl20 -110.6(2) . . . . ?
B3" B9" B10" B12" -100.4(2) . . . . ?
Cl19 B9" B10" B12" 111.8(2) . . . . ?
B4" B9" B10" B12" -138.6(2) . . . . ?
B8" B9" B10" B12" -37.58(19) . . . . ?
B3" B9" B10" B11" -63.2(3) . . . . ?
Cl19 B9" B10" B11" 149.0(2) . . . . ?
B4" B9" B10" B11" -101.4(2) . . . . ?
B8" B9" B10" B11" -0.4(3) . . . . ?
B12" B9" B10" B11" 37.21(19) . . . . ?
C1" B6" B11" B5" -39.18(18) . . . . ?
Cl16 B6" B11" B5" 108.2(2) . . . . ?
B7" B6" B11" B5" -137.6(2) . . . . ?
B2" B6" B11" B5" -100.4(2) . . . . ?
C1" B6" B11" Cl21 -152.02(19) . . . . ?
Cl16 B6" B11" Cl21 -4.6(3) . . . . ?
B7" B6" B11" Cl21 109.6(2) . . . . ?
B2" B6" B11" Cl21 146.77(19) . . . . ?
B5" B6" B11" Cl21 -112.8(2) . . . . ?
C1" B6" B11" B7" 98.4(2) . . . . ?
Cl16 B6" B11" B7" -114.2(2) . . . . ?
B2" B6" B11" B7" 37.20(19) . . . . ?
B5" B6" B11" B7" 137.6(2) . . . . ?
C1" B6" B11" B12" 61.0(2) . . . . ?
Cl16 B6" B11" B12" -151.6(2) . . . . ?
B7" B6" B11" B12" -37.38(19) . . . . ?
B2" B6" B11" B12" -0.2(3) . . . . ?
B5" B6" B11" B12" 100.2(2) . . . . ?
C1" B6" B11" B10" -1.9(3) . . . . ?
Cl16 B6" B11" B10" 145.5(2) . . . . ?
B7" B6" B11" B10" -100.3(2) . . . . ?
B2" B6" B11" B10" -63.1(2) . . . . ?
B5" B6" B11" B10" 37.27(19) . . . . ?
C1" B5" B11" B6" 39.36(18) . . . . ?
Cl15 B5" B11" B6" -106.7(2) . . . . ?
B10" B5" B11" B6" 138.0(2) . . . . ?
B4" B5" B11" B6" 101.1(2) . . . . ?
C1" B5" B11" Cl21 149.84(19) . . . . ?
Cl15 B5" B11" Cl21 3.8(3) . . . . ?
B10" B5" B11" Cl21 -111.5(2) . . . . ?
B4" B5" B11" Cl21 -148.39(19) . . . . ?
B6" B5" B11" Cl21 110.5(2) . . . . ?
C1" B5" B11" B7" 1.6(3) . . . . ?
Cl15 B5" B11" B7" -144.5(2) . . . . ?
B10" B5" B11" B7" 100.2(2) . . . . ?
B4" B5" B11" B7" 63.3(2) . . . . ?
B6" B5" B11" B7" -37.80(19) . . . . ?
C1" B5" B11" B12" -61.6(2) . . . . ?
Cl15 B5" B11" B12" 152.4(2) . . . . ?
B10" B5" B11" B12" 37.06(19) . . . . ?
B4" B5" B11" B12" 0.2(3) . . . . ?
B6" B5" B11" B12" -100.9(2) . . . . ?
C1" B5" B11" B10" -98.6(2) . . . . ?
Cl15 B5" B11" B10" 115.3(2) . . . . ?
B4" B5" B11" B10" -36.87(18) . . . . ?
B6" B5" B11" B10" -138.0(2) . . . . ?
B2" B7" B11" B6" -37.26(19) . . . . ?
Cl17 B7" B11" B6" 110.9(2) . . . . ?
B12" B7" B11" B6" -138.0(2) . . . . ?
B8" B7" B11" B6" -100.5(2) . . . . ?
B2" B7" B11" B5" 0.9(3) . . . . ?
Cl17 B7" B11" B5" 149.1(2) . . . . ?
B6" B7" B11" B5" 38.21(19) . . . . ?
B12" B7" B11" B5" -99.8(2) . . . . ?
B8" B7" B11" B5" -62.3(3) . . . . ?
B2" B7" B11" Cl21 -148.21(19) . . . . ?
Cl17 B7" B11" Cl21 -0.1(3) . . . . ?
B6" B7" B11" Cl21 -110.9(2) . . . . ?
B12" B7" B11" Cl21 111.0(2) . . . . ?
B8" B7" B11" Cl21 148.6(2) . . . . ?
B2" B7" B11" B12" 100.8(2) . . . . ?
Cl17 B7" B11" B12" -111.1(2) . . . . ?
B6" B7" B11" B12" 138.0(2) . . . . ?
B8" B7" B11" B12" 37.5(2) . . . . ?
B2" B7" B11" B10" 63.7(2) . . . . ?
Cl17 B7" B11" B10" -148.2(2) . . . . ?
B6" B7" B11" B10" 100.9(2) . . . . ?
B12" B7" B11" B10" -37.08(19) . . . . ?
B8" B7" B11" B10" 0.4(3) . . . . ?
B4" B10" B11" B6" -0.6(3) . . . . ?
B5" B10" B11" B6" -37.84(19) . . . . ?
Cl20 B10" B11" B6" -149.1(2) . . . . ?
B12" B10" B11" B6" 100.3(2) . . . . ?
B9" B10" B11" B6" 63.1(3) . . . . ?
B4" B10" B11" B5" 37.23(19) . . . . ?
Cl20 B10" B11" B5" -111.3(2) . . . . ?
B12" B10" B11" B5" 138.1(2) . . . . ?
B9" B10" B11" B5" 100.9(2) . . . . ?
B4" B10" B11" Cl21 149.0(2) . . . . ?
B5" B10" B11" Cl21 111.8(2) . . . . ?
Cl20 B10" B11" Cl21 0.5(3) . . . . ?
B12" B10" B11" Cl21 -110.1(2) . . . . ?
B9" B10" B11" Cl21 -147.3(2) . . . . ?
B4" B10" B11" B7" -63.7(3) . . . . ?
B5" B10" B11" B7" -100.9(2) . . . . ?
Cl20 B10" B11" B7" 147.8(2) . . . . ?
B12" B10" B11" B7" 37.19(19) . . . . ?
B9" B10" B11" B7" 0.0(3) . . . . ?
B4" B10" B11" B12" -100.9(2) . . . . ?
B5" B10" B11" B12" -138.1(2) . . . . ?
Cl20 B10" B11" B12" 110.6(2) . . . . ?
B9" B10" B11" B12" -37.23(19) . . . . ?
B4" B10" B12" Cl22 -148.2(2) . . . . ?
B5" B10" B12" Cl22 147.8(2) . . . . ?
Cl20 B10" B12" Cl22 -0.2(3) . . . . ?
B9" B10" B12" Cl22 -111.0(2) . . . . ?
B11" B10" B12" Cl22 110.7(2) . . . . ?
B4" B10" B12" B7" 63.7(3) . . . . ?
B5" B10" B12" B7" -0.3(3) . . . . ?
Cl20 B10" B12" B7" -148.3(2) . . . . ?
B9" B10" B12" B7" 100.9(2) . . . . ?
B11" B10" B12" B7" -37.45(19) . . . . ?
B4" B10" B12" B9" -37.18(19) . . . . ?
B5" B10" B12" B9" -101.2(2) . . . . ?
Cl20 B10" B12" B9" 110.8(2) . . . . ?
B11" B10" B12" B9" -138.4(2) . . . . ?
B4" B10" B12" B11" 101.2(2) . . . . ?
B5" B10" B12" B11" 37.15(19) . . . . ?
Cl20 B10" B12" B11" -110.9(2) . . . . ?
B9" B10" B12" B11" 138.4(2) . . . . ?
B4" B10" B12" B8" 0.2(3) . . . . ?
B5" B10" B12" B8" -63.8(3) . . . . ?
Cl20 B10" B12" B8" 148.2(2) . . . . ?
B9" B10" B12" B8" 37.42(19) . . . . ?
B11" B10" B12" B8" -100.9(2) . . . . ?
B2" B7" B12" Cl22 148.9(2) . . . . ?
Cl17 B7" B12" Cl22 1.0(3) . . . . ?
B6" B7" B12" Cl22 -147.4(2) . . . . ?
B8" B7" B12" Cl22 111.6(2) . . . . ?
B11" B7" B12" Cl22 -110.2(2) . . . . ?
B2" B7" B12" B10" -63.2(3) . . . . ?
Cl17 B7" B12" B10" 148.9(2) . . . . ?
B6" B7" B12" B10" 0.4(3) . . . . ?
B8" B7" B12" B10" -100.5(2) . . . . ?
B11" B7" B12" B10" 37.65(19) . . . . ?
B2" B7" B12" B9" 0.6(3) . . . . ?
Cl17 B7" B12" B9" -147.4(2) . . . . ?
B6" B7" B12" B9" 64.2(3) . . . . ?
B8" B7" B12" B9" -36.74(19) . . . . ?
B11" B7" B12" B9" 101.4(2) . . . . ?
B2" B7" B12" B11" -100.8(2) . . . . ?
Cl17 B7" B12" B11" 111.2(2) . . . . ?
B6" B7" B12" B11" -37.20(19) . . . . ?
B8" B7" B12" B11" -138.1(2) . . . . ?
B2" B7" B12" B8" 37.30(19) . . . . ?
Cl17 B7" B12" B8" -110.6(2) . . . . ?
B6" B7" B12" B8" 100.9(2) . . . . ?
B11" B7" B12" B8" 138.1(2) . . . . ?
B3" B9" B12" Cl22 -149.10(19) . . . . ?
Cl19 B9" B12" Cl22 -0.6(3) . . . . ?
B4" B9" B12" Cl22 146.95(19) . . . . ?
B8" B9" B12" Cl22 -111.6(2) . . . . ?
B10" B9" B12" Cl22 110.4(2) . . . . ?
B3" B9" B12" B10" 100.5(2) . . . . ?
Cl19 B9" B12" B10" -111.0(2) . . . . ?
B4" B9" B12" B10" 36.59(18) . . . . ?
B8" B9" B12" B10" 138.0(2) . . . . ?
B3" B9" B12" B7" -0.7(3) . . . . ?
Cl19 B9" B12" B7" 147.8(2) . . . . ?
B4" B9" B12" B7" -64.6(2) . . . . ?
B8" B9" B12" B7" 36.81(19) . . . . ?
B10" B9" B12" B7" -101.2(2) . . . . ?
B3" B9" B12" B11" 63.0(2) . . . . ?
Cl19 B9" B12" B11" -148.5(2) . . . . ?
B4" B9" B12" B11" -1.0(3) . . . . ?
B8" B9" B12" B11" 100.4(2) . . . . ?
B10" B9" B12" B11" -37.59(19) . . . . ?
B3" B9" B12" B8" -37.48(19) . . . . ?
Cl19 B9" B12" B8" 111.0(2) . . . . ?
B4" B9" B12" B8" -101.4(2) . . . . ?
B10" B9" B12" B8" -138.0(2) . . . . ?
B6" B11" B12" Cl22 148.48(19) . . . . ?
B5" B11" B12" Cl22 -147.58(19) . . . . ?
Cl21 B11" B12" Cl22 1.5(3) . . . . ?
B7" B11" B12" Cl22 111.2(2) . . . . ?
B10" B11" B12" Cl22 -110.6(2) . . . . ?
B6" B11" B12" B10" -100.9(2) . . . . ?
B5" B11" B12" B10" -36.97(19) . . . . ?
Cl21 B11" B12" B10" 112.2(2) . . . . ?
B7" B11" B12" B10" -138.2(2) . . . . ?
B6" B11" B12" B7" 37.33(19) . . . . ?
B5" B11" B12" B7" 101.3(2) . . . . ?
Cl21 B11" B12" B7" -109.6(2) . . . . ?
B10" B11" B12" B7" 138.2(2) . . . . ?
B6" B11" B12" B9" -63.4(2) . . . . ?
B5" B11" B12" B9" 0.5(3) . . . . ?
Cl21 B11" B12" B9" 149.64(19) . . . . ?
B7" B11" B12" B9" -100.8(2) . . . . ?
B10" B11" B12" B9" 37.47(19) . . . . ?
B6" B11" B12" B8" -0.1(3) . . . . ?
B5" B11" B12" B8" 63.9(2) . . . . ?
Cl21 B11" B12" B8" -147.01(19) . . . . ?
B7" B11" B12" B8" -37.40(19) . . . . ?
B10" B11" B12" B8" 100.8(2) . . . . ?
B3" B8" B12" Cl22 148.07(19) . . . . ?
B2" B8" B12" Cl22 -147.8(2) . . . . ?
B9" B8" B12" Cl22 110.4(2) . . . . ?
B7" B8" B12" Cl22 -110.7(2) . . . . ?
Cl18 B8" B12" Cl22 -1.2(3) . . . . ?
B3" B8" B12" B10" 0.1(3) . . . . ?
B2" B8" B12" B10" 64.2(2) . . . . ?
B9" B8" B12" B10" -37.58(19) . . . . ?
B7" B8" B12" B10" 101.3(2) . . . . ?
Cl18 B8" B12" B10" -149.17(19) . . . . ?
B3" B8" B12" B7" -101.2(2) . . . . ?
B2" B8" B12" B7" -37.12(19) . . . . ?
B9" B8" B12" B7" -138.9(2) . . . . ?
Cl18 B8" B12" B7" 109.5(2) . . . . ?
B3" B8" B12" B9" 37.69(19) . . . . ?
B2" B8" B12" B9" 101.8(2) . . . . ?
B7" B8" B12" B9" 138.9(2) . . . . ?
Cl18 B8" B12" B9" -111.6(2) . . . . ?
B3" B8" B12" B11" -63.8(2) . . . . ?
B2" B8" B12" B11" 0.3(3) . . . . ?
B9" B8" B12" B11" -101.5(2) . . . . ?
B7" B8" B12" B11" 37.42(19) . . . . ?
Cl18 B8" B12" B11" 146.92(19) . . . . ?
C2' N1' N2' C3' 56.5(3) . . . . ?
C1' N1' N2' C3' -70.0(3) . . . . ?
C2' N1' N2' C4' -70.7(3) . . . . ?
C1' N1' N2' C4' 162.8(2) . . . . ?
C6S C1S C2S C3S 0.1(4) . . . . ?
Cl1S C1S C2S C3S -178.8(2) . . . . ?
C6S C1S C2S Cl2S -179.8(2) . . . . ?
Cl1S C1S C2S Cl2S 1.3(3) . . . . ?
C1S C2S C3S C4S 0.5(4) . . . . ?
Cl2S C2S C3S C4S -179.6(2) . . . . ?
C2S C3S C4S C5S -0.7(4) . . . . ?
C3S C4S C5S C6S 0.2(4) . . . . ?
C2S C1S C6S C5S -0.6(4) . . . . ?
Cl1S C1S C6S C5S 178.4(2) . . . . ?
C4S C5S C6S C1S 0.4(4) . . . . ?
